data_4105385
loop_
_publ_author_name
'Ginger E. Sigmon'
'Jie Ling'
'Daniel K. Unruh'
'Laura Moore-Shay'
'Matthew Ward'
'Brittany Weaver'
'Peter C. Burns'

_publ_contact_author_address
;University of Notre Dame
Dept. of Civil Engineering and Geological Sciences
156 Fitzpatrick Hall
Notre Dame, IN 46556
;
_publ_contact_author_email pburns@nd.edu
_publ_contact_author_name 'Peter C. Burns'
_publ_contact_author_phone 574-631-5380
_publ_section_title
;
 Uranyl-Peroxide Interactions Favor Nanocluster Self-Assembly
;
_journal_name_full 'Journal of the American Chemical Society'
_journal_page_first 16648
_journal_page_last 16649
_journal_paper_doi 10.1021/ja907837u
_journal_volume 131
_journal_year 2009
_chemical_formula_sum 'C108 H234 N9 Na11.2 O109 U20'
_chemical_formula_weight 8421.07
_chemical_name_systematic
; 
 Sodium tetraproply uranyl peroxide
;
_space_group_IT_number 14
_symmetry_cell_setting monoclinic
_symmetry_space_group_name_Hall '-P 2ybc'
_symmetry_space_group_name_H-M 'P 1 21/c 1'
_atom_sites_solution_hydrogens geom
_atom_sites_solution_primary direct
_atom_sites_solution_secondary difmap
_audit_creation_method SHELXL-97
_cell_angle_alpha 90.00
_cell_angle_beta 113.625(8)
_cell_angle_gamma 90.00
_cell_formula_units_Z 4
_cell_length_a 34.939(13)
_cell_length_b 19.099(7)
_cell_length_c 35.944(13)
_cell_measurement_temperature 273(2)
_cell_volume 21975(14)
_computing_cell_refinement 'SMART-NT v5.0'
_computing_data_collection 'SMART-NT v5.0'
_computing_data_reduction 'SMART-NT v5.0'
_computing_molecular_graphics 'CrystalMaker v1.4'
_computing_structure_refinement 'SHELXL-97 (Sheldrick, 1997)'
_computing_structure_solution 'SHELXS-97 (Sheldrick, 1990)'
_diffrn_ambient_temperature 273(2)
_diffrn_measured_fraction_theta_full 0.997
_diffrn_measured_fraction_theta_max 0.997
_diffrn_measurement_device_type 'Bruker PLATFORM with a SMART CCD detector'
_diffrn_measurement_method \w
_diffrn_radiation_monochromator graphite
_diffrn_radiation_source 'fine-focus sealed tube'
_diffrn_radiation_type MoK\a
_diffrn_radiation_wavelength 0.71073
_diffrn_reflns_av_R_equivalents 0.1833
_diffrn_reflns_av_sigmaI/netI 0.1459
_diffrn_reflns_limit_h_max 34
_diffrn_reflns_limit_h_min -35
_diffrn_reflns_limit_k_max 19
_diffrn_reflns_limit_k_min -19
_diffrn_reflns_limit_l_max 36
_diffrn_reflns_limit_l_min -36
_diffrn_reflns_number 107329
_diffrn_reflns_theta_full 21.00
_diffrn_reflns_theta_max 21.00
_diffrn_reflns_theta_min 1.23
_exptl_absorpt_coefficient_mu 14.787
_exptl_absorpt_correction_T_max 0.0610
_exptl_absorpt_correction_T_min 0.0318
_exptl_absorpt_correction_type psi-scan
_exptl_absorpt_process_details SADABS
_exptl_crystal_colour yellow
_exptl_crystal_density_diffrn 2.544
_exptl_crystal_description blocky
_exptl_crystal_F_000 15112
_exptl_crystal_size_max 0.125
_exptl_crystal_size_mid 0.100
_exptl_crystal_size_min 0.100
_refine_diff_density_max 2.207
_refine_diff_density_min -1.317
_refine_diff_density_rms 0.315
_refine_ls_extinction_method none
_refine_ls_goodness_of_fit_ref 1.037
_refine_ls_hydrogen_treatment mixed
_refine_ls_matrix_type full
_refine_ls_number_parameters 1139
_refine_ls_number_reflns 23521
_refine_ls_number_restraints 0
_refine_ls_restrained_S_all 1.037
_refine_ls_R_factor_all 0.1299
_refine_ls_R_factor_gt 0.0641
_refine_ls_shift/su_max 1.684
_refine_ls_shift/su_mean 0.010
_refine_ls_structure_factor_coef Fsqd
_refine_ls_weighting_details 'calc w=1/[\s^2^(Fo^2^)+(0.0686P)^2^+0.0000P] where P=(Fo^2^+2Fc^2^)/3'
_refine_ls_weighting_scheme calc
_refine_ls_wR_factor_gt 0.1427
_refine_ls_wR_factor_ref 0.1784
_reflns_number_gt 13774
_reflns_number_total 23521
_reflns_threshold_expression >2sigma(I)
_cod_data_source_file ja907837u_si_003_4.cif
_cod_data_source_block sad
_cod_depositor_comments
;

2024-02-02
Z value and formula fixed to values more according to usual
chemical conventions.                 miguel
;
_cod_original_formula_weight 129.49
_cod_original_formula_units_Z 260
_cod_original_cell_volume 21976(14)
_cod_original_formula_sum 'C1.66 H3.60 N0.14 Na0.17 O1.68 U0.31'
_cod_database_code 4105385

loop_
_symmetry_equiv_pos_as_xyz
'x, y, z'
'-x, y+1/2, -z+1/2'
'-x, -y, -z'
'x, -y-1/2, z-1/2'

loop_
_atom_site_label
_atom_site_type_symbol
_atom_site_fract_x
_atom_site_fract_y
_atom_site_fract_z
_atom_site_U_iso_or_equiv
_atom_site_adp_type
_atom_site_occupancy
_atom_site_symmetry_multiplicity
_atom_site_calc_flag
_atom_site_refinement_flags
U1 U 0.15169(4) 0.47660(6) 0.46827(4) 0.0297(3) Uani 1 1 d .
U2 U 0.10761(4) 0.28159(6) 0.60190(4) 0.0316(4) Uani 1 1 d .
U3 U 0.11066(4) 0.28022(6) 0.48691(4) 0.0293(3) Uani 1 1 d .
U4 U 0.42380(4) -0.16553(7) 0.35039(4) 0.0364(4) Uani 1 1 d .
U5 U 0.36641(4) 0.16230(6) 0.37678(4) 0.0355(4) Uani 1 1 d .
U6 U 0.31883(4) 0.02502(7) 0.43743(4) 0.0342(4) Uani 1 1 d .
U7 U -0.04513(4) 0.43031(6) 0.33078(4) 0.0315(4) Uani 1 1 d .
U8 U 0.05536(4) 0.56977(6) 0.37142(4) 0.0323(4) Uani 1 1 d .
U9 U 0.55780(4) 0.10225(7) 0.37870(4) 0.0350(4) Uani 1 1 d .
U10 U 0.62668(4) -0.07001(7) 0.43877(4) 0.0369(4) Uani 1 1 d .
U11 U 0.43224(4) 0.04447(7) 0.32461(4) 0.0359(4) Uani 1 1 d .
U12 U -0.01108(4) 0.25000(6) 0.40286(4) 0.0328(4) Uani 1 1 d .
U13 U 0.17265(4) 0.60150(6) 0.57047(4) 0.0327(4) Uani 1 1 d .
U14 U 0.08848(5) 0.76752(6) 0.53595(4) 0.0352(4) Uani 1 1 d .
U15 U 0.54405(5) -0.23533(6) 0.42202(4) 0.0370(4) Uani 1 1 d .
U16 U 0.45212(4) 0.29173(6) 0.46397(4) 0.0364(4) Uani 1 1 d .
U17 U 0.01555(4) 0.74916(6) 0.41325(4) 0.0329(4) Uani 1 1 d .
U18 U -0.14540(4) 0.51991(6) 0.34746(4) 0.0309(4) Uani 1 1 d .
U19 U 0.35412(4) -0.17797(6) 0.42118(4) 0.0343(4) Uani 1 1 d .
U20 U 0.43008(4) -0.25655(6) 0.53561(4) 0.0334(4) Uani 1 1 d .
Na1 Na 0.0375(4) 0.4314(7) 0.4386(4) 0.027(6) Uiso 0.86(4) 1 d P
Na2 Na 0.0686(5) 0.5925(7) 0.4807(4) 0.032(6) Uiso 0.84(4) 1 d P
Na3 Na 0.4819(5) 0.1221(7) 0.4288(4) 0.031(6) Uiso 0.83(4) 1 d P
Na4 Na 0.4146(4) -0.0163(7) 0.4164(4) 0.047(6) Uiso 1.00(4) 1 d .
Na5 Na 0.0970(4) 0.4452(7) 0.5397(4) 0.040(6) Uiso 0.94(4) 1 d P
Na6 Na 0.4720(5) -0.1582(7) 0.4672(4) 0.052(6) Uiso 1.00(4) 1 d .
Na7 Na 0.4240(5) 0.1127(8) 0.4882(5) 0.064(7) Uiso 1.00(4) 1 d .
Na8 Na 0.0316(5) 0.4299(7) 0.5902(4) 0.040(6) Uiso 0.89(4) 1 d P
Na9 Na 0.0663(5) 0.5962(7) 0.5750(4) 0.045(6) Uiso 0.96(4) 1 d P
Na10 Na 0.5845(5) 0.0641(8) 0.4888(5) 0.071(7) Uiso 1.00(4) 1 d .
Na11 Na 0.5115(5) -0.0458(7) 0.4161(4) 0.049(7) Uiso 0.94(4) 1 d P
Na12 Na 0.0154(5) 0.3226(7) 0.5067(4) 0.053(7) Uiso 0.93(4) 1 d P
O1 O 0.5580(7) -0.3076(10) 0.3987(6) 0.033(6) Uiso 1 1 d .
O2 O 0.5504(8) 0.2183(11) 0.3976(7) 0.049(7) Uiso 1 1 d .
O3 O 0.0178(7) 0.6752(10) 0.3620(6) 0.039(6) Uiso 1 1 d .
O4 O 0.0375(8) 0.8134(12) 0.5564(7) 0.053(7) Uiso 1 1 d .
O5 O -0.1153(7) 0.4342(11) 0.3206(7) 0.047(6) Uiso 1 1 d .
O6 O 0.5024(7) 0.0480(10) 0.3289(6) 0.036(6) Uiso 1 1 d .
O7 O 0.4075(7) -0.3349(10) 0.5463(6) 0.038(6) Uiso 1 1 d .
O8 O -0.0089(7) 0.5306(10) 0.3255(6) 0.037(6) Uiso 1 1 d .
O9 O 0.3842(7) -0.2272(11) 0.3798(6) 0.044(6) Uiso 1 1 d .
O10 O 0.4902(7) -0.2022(11) 0.3598(7) 0.046(6) Uiso 1 1 d .
O11 O 0.4407(8) -0.0745(12) 0.3165(7) 0.062(7) Uiso 1 1 d .
O12 O 0.1429(7) 0.2757(10) 0.5584(6) 0.038(6) Uiso 1 1 d .
O13 O 0.0507(7) 0.2105(10) 0.4542(6) 0.035(6) Uiso 1 1 d .
O14 O 0.1475(7) 0.7124(11) 0.5803(6) 0.043(6) Uiso 1 1 d .
O15 O 0.6122(7) -0.1912(10) 0.4421(6) 0.040(6) Uiso 1 1 d .
O16 O 0.1111(7) 0.4923(10) 0.3981(6) 0.040(6) Uiso 1 1 d .
O17 O 0.0191(7) 0.8262(10) 0.3851(6) 0.032(5) Uiso 1 1 d .
O18 O 0.0701(7) 0.5922(10) 0.3311(6) 0.040(6) Uiso 1 1 d .
O19 O 0.4523(7) -0.1775(10) 0.5247(6) 0.031(5) Uiso 1 1 d .
O20 O -0.0092(7) 0.3250(10) 0.3518(6) 0.035(6) Uiso 1 1 d .
O21 O 0.4096(8) 0.2620(11) 0.3959(7) 0.051(7) Uiso 1 1 d .
O22 O 0.4115(7) 0.0617(10) 0.2701(6) 0.041(6) Uiso 1 1 d .
O23 O 0.3658(8) -0.2228(11) 0.4862(7) 0.047(6) Uiso 1 1 d .
O24 O -0.0542(7) 0.3142(11) 0.3462(6) 0.043(6) Uiso 1 1 d .
O25 O 0.0616(8) 0.2533(11) 0.4228(7) 0.050(7) Uiso 1 1 d .
O26 O -0.0593(7) 0.4097(10) 0.2788(6) 0.039(6) Uiso 1 1 d .
O27 O 0.5305(7) -0.1619(10) 0.4459(6) 0.034(6) Uiso 1 1 d .
O28 O 0.0202(7) 0.4690(11) 0.3367(6) 0.044(6) Uiso 1 1 d .
O29 O 0.1369(7) 0.3576(10) 0.4515(6) 0.034(6) Uiso 1 1 d .
O30 O 0.0399(7) 0.8105(11) 0.4752(7) 0.046(6) Uiso 1 1 d .
O31 O 0.0116(6) 0.6709(9) 0.4400(6) 0.026(5) Uiso 1 1 d .
O32 O 0.1628(7) 0.3648(10) 0.4958(6) 0.033(6) Uiso 1 1 d .
O33 O 0.0773(8) 0.7787(11) 0.4678(7) 0.054(7) Uiso 1 1 d .
O34 O 0.3697(6) 0.0881(9) 0.3267(6) 0.027(5) Uiso 1 1 d .
O35 O 0.1246(7) 0.5635(10) 0.4187(6) 0.035(6) Uiso 1 1 d .
O36 O 0.1441(7) 0.2102(9) 0.4844(6) 0.030(5) Uiso 1 1 d .
O37 O 0.4675(6) 0.1982(9) 0.4755(6) 0.027(5) Uiso 1 1 d .
O38 O 0.6644(7) -0.0929(11) 0.4201(7) 0.046(6) Uiso 1 1 d .
O39 O 0.1054(6) 0.4840(9) 0.4779(5) 0.022(5) Uiso 1 1 d .
O40 O 0.5395(7) 0.0682(10) 0.4154(6) 0.030(5) Uiso 1 1 d .
O41 O 0.0381(7) 0.5476(10) 0.4112(6) 0.032(6) Uiso 1 1 d .
O42 O 0.1042(7) 0.2267(10) 0.5420(6) 0.038(6) Uiso 1 1 d .
O43 O 0.0756(8) 0.7785(12) 0.5949(7) 0.055(7) Uiso 1 1 d .
O44 O 0.1171(8) 0.8498(12) 0.5478(7) 0.057(7) Uiso 1 1 d .
O45 O 0.1875(7) 0.5134(10) 0.6201(6) 0.036(6) Uiso 1 1 d .
O46 O 0.4019(7) -0.2159(10) 0.3051(6) 0.034(6) Uiso 1 1 d .
O47 O 0.1309(7) 0.3620(10) 0.6565(6) 0.037(6) Uiso 1 1 d .
O48 O 0.0568(8) 0.2553(11) 0.6267(7) 0.053(7) Uiso 1 1 d .
O49 O 0.3999(7) 0.1486(10) 0.3318(6) 0.039(6) Uiso 1 1 d .
O50 O 0.5875(7) -0.0470(10) 0.4585(6) 0.034(6) Uiso 1 1 d .
O51 O 0.4348(7) 0.3807(11) 0.4521(6) 0.044(6) Uiso 1 1 d .
O52 O 0.4732(8) -0.2513(11) 0.3811(7) 0.050(7) Uiso 1 1 d .
O53 O 0.0739(6) 0.3503(9) 0.5705(6) 0.026(5) Uiso 1 1 d .
O54 O 0.5291(7) -0.3085(11) 0.4667(6) 0.042(6) Uiso 1 1 d .
O55 O 0.3260(7) 0.2128(11) 0.3394(7) 0.046(6) Uiso 1 1 d .
O56 O 0.5882(8) -0.0071(11) 0.3796(7) 0.052(7) Uiso 1 1 d .
O57 O 0.3889(7) -0.2667(11) 0.4664(6) 0.045(6) Uiso 1 1 d .
O58 O 0.1990(7) 0.4724(10) 0.4589(6) 0.031(5) Uiso 1 1 d .
O59 O 0.3996(7) -0.1237(10) 0.4457(6) 0.034(6) Uiso 1 1 d .
O60 O 0.5837(8) -0.1586(11) 0.4000(7) 0.048(7) Uiso 1 1 d .
O61 O 0.4871(7) 0.1208(10) 0.3344(6) 0.035(6) Uiso 1 1 d .
O62 O -0.0147(7) 0.1725(10) 0.3733(6) 0.040(6) Uiso 1 1 d .
O63 O 0.1497(8) 0.7092(11) 0.5395(7) 0.049(7) Uiso 1 1 d .
O64 O 0.0605(7) 0.6870(10) 0.3919(6) 0.041(6) Uiso 1 1 d .
O65 O 0.4776(7) -0.3212(10) 0.5182(6) 0.040(6) Uiso 1 1 d .
O66 O 0.1184(6) 0.5706(9) 0.5487(5) 0.024(5) Uiso 1 1 d .
O67 O 0.0503(7) 0.2116(10) 0.5891(6) 0.036(6) Uiso 1 1 d .
O68 O -0.1898(7) 0.5238(10) 0.2992(6) 0.037(6) Uiso 1 1 d .
O69 O 0.3133(7) -0.0771(10) 0.3987(6) 0.039(6) Uiso 1 1 d .
O70 O -0.0065(7) 0.3252(10) 0.4348(6) 0.032(5) Uiso 1 1 d .
O71 O 0.2628(8) 0.0304(11) 0.4184(7) 0.050(7) Uiso 1 1 d .
O72 O 0.0610(6) 0.6852(9) 0.5250(5) 0.021(5) Uiso 1 1 d .
O73 O 0.1913(7) 0.5121(10) 0.5354(6) 0.032(6) Uiso 1 1 d .
O74 O 0.3087(7) -0.2326(10) 0.3969(6) 0.041(6) Uiso 1 1 d .
O75 O 0.6196(8) 0.0409(12) 0.4112(7) 0.062(7) Uiso 1 1 d .
O76 O 0.3755(7) 0.0183(9) 0.4572(6) 0.029(5) Uiso 1 1 d .
O77 O 0.3595(7) -0.1640(10) 0.3581(6) 0.039(6) Uiso 1 1 d .
O78 O 0.5740(8) -0.2882(11) 0.4848(7) 0.050(7) Uiso 1 1 d .
O79 O 0.1584(7) 0.3669(10) 0.6330(6) 0.030(5) Uiso 1 1 d .
O80 O 0.4462(7) -0.1143(10) 0.3953(6) 0.033(6) Uiso 1 1 d .
O81 O 0.1754(7) 0.5763(10) 0.5083(6) 0.036(6) Uiso 1 1 d .
O82 O 0.5948(7) 0.1899(11) 0.4240(7) 0.045(6) Uiso 1 1 d .
O83 O 0.1425(7) 0.2160(11) 0.6349(6) 0.046(6) Uiso 1 1 d .
O84 O 0.4974(7) -0.3056(10) 0.5639(6) 0.040(6) Uiso 1 1 d .
O85 O 0.0773(7) 0.3503(9) 0.4906(6) 0.030(5) Uiso 1 1 d .
O86 O 0.3233(7) 0.1349(10) 0.4102(6) 0.040(6) Uiso 1 1 d .
O87 O -0.1021(7) 0.5057(11) 0.3117(6) 0.044(6) Uiso 1 1 d .
O88 O 0.6730(7) -0.0951(10) 0.5060(6) 0.041(6) Uiso 1 1 d .
O89 O 0.1751(7) 0.5783(11) 0.6364(6) 0.045(6) Uiso 1 1 d .
O90 O 0.5743(7) 0.1323(11) 0.3403(6) 0.043(6) Uiso 1 1 d .
O91 O 0.2246(8) 0.6343(11) 0.5904(7) 0.050(7) Uiso 1 1 d .
O92 O 0.3961(7) -0.0611(11) 0.3150(7) 0.046(6) Uiso 1 1 d .
O93 O 0.3142(7) -0.0970(10) 0.4403(6) 0.042(6) Uiso 1 1 d .
O94 O 0.4084(7) 0.1120(10) 0.4162(6) 0.030(5) Uiso 1 1 d .
O95 O 0.3852(7) 0.2559(11) 0.4228(7) 0.046(6) Uiso 1 1 d .
O96 O 0.3178(8) 0.0791(11) 0.3782(7) 0.054(7) Uiso 1 1 d .
O97 O 0.6750(8) -0.0168(11) 0.4952(7) 0.052(7) Uiso 1 1 d .
O98 O -0.1001(7) 0.5155(10) 0.3951(6) 0.032(6) Uiso 1 1 d .
O99 O 0.4515(7) 0.0287(10) 0.3780(6) 0.031(5) Uiso 1 1 d .
O100 O -0.0314(6) 0.4522(9) 0.3834(6) 0.025(5) Uiso 1 1 d .
O101 O 0.0000 0.5000 0.5000 0.133(19) Uiso 1 2 d S
O102 O 0.5000 0.0000 0.5000 0.17(2) Uiso 1 2 d S
O103 O 0.1055(11) 0.9066(16) 0.6312(9) 0.101(11) Uiso 1 1 d .
O104 O 0.6466(13) -0.2084(18) 0.3661(11) 0.132(13) Uiso 1 1 d .
O105 O 0.3014(13) -0.2595(19) 0.3077(11) 0.134(14) Uiso 1 1 d .
O106 O 0.2771(13) 0.3405(18) 0.3104(11) 0.132(13) Uiso 1 1 d .
O107 O 0.1439(15) 0.521(2) 0.3354(13) 0.161(16) Uiso 1 1 d .
O108 O 0.3376(10) 0.3817(15) 0.4046(9) 0.096(10) Uiso 1 1 d .
O109 O 0.0006(10) 0.4982(15) 0.2477(9) 0.099(10) Uiso 1 1 d .
N1 N 0.4957(10) -0.4967(14) 0.3995(9) 0.051(9) Uiso 1 1 d .
N2 N -0.0043(9) 0.7475(13) 0.2493(8) 0.038(7) Uiso 1 1 d .
N3 N 0.0938(11) 0.0173(15) 0.4601(9) 0.062(9) Uiso 1 1 d .
N4 N 0.5247(10) -0.2648(15) 0.2699(9) 0.054(9) Uiso 1 1 d .
N5 N 0.2888(9) 0.1385(14) 0.2037(8) 0.044(8) Uiso 1 1 d .
N6 N 0.1673(10) 0.4314(15) 0.2209(9) 0.051(8) Uiso 1 1 d .
N7 N -0.1947(12) 0.3724(17) 0.2106(10) 0.076(11) Uiso 1 1 d .
N8 N 0.2551(11) 0.2628(16) 0.4662(10) 0.069(10) Uiso 1 1 d .
N9 N 0.7304(10) 0.3341(14) 0.5107(9) 0.048(8) Uiso 1 1 d .
C1 C 0.5167(11) -0.4901(17) 0.3683(10) 0.042(10) Uiso 1 1 d .
C2 C 0.0124(12) 0.0203(18) 0.4429(11) 0.051(10) Uiso 1 1 d .
C3 C 0.0724(12) 0.0364(17) 0.3818(11) 0.047(10) Uiso 1 1 d .
C4 C -0.0226(14) -0.034(2) 0.4418(12) 0.071(13) Uiso 1 1 d .
C5 C 0.2247(16) 0.399(2) 0.1986(14) 0.089(15) Uiso 1 1 d .
C6 C 0.0917(13) 0.4129(19) 0.1772(12) 0.062(12) Uiso 1 1 d .
C7 C 0.0529(11) -0.0265(16) 0.4519(9) 0.035(9) Uiso 1 1 d .
C8 C 0.0526(12) 0.7013(18) 0.2329(11) 0.050(10) Uiso 1 1 d .
C9 C 0.0559(13) 0.791(2) 0.3106(12) 0.063(12) Uiso 1 1 d .
C10 C 0.5668(15) -0.476(2) 0.4570(13) 0.077(14) Uiso 1 1 d .
C11 C 0.4735(15) -0.339(2) 0.2847(13) 0.075(13) Uiso 1 1 d .
C12 C 0.4935(14) -0.321(2) 0.2534(13) 0.072(13) Uiso 1 1 d .
C13 C 0.1216(13) -0.042(2) 0.4583(12) 0.062(12) Uiso 1 1 d .
C14 C 0.0493(15) 0.445(2) 0.1690(13) 0.081(14) Uiso 1 1 d .
C15 C -0.0346(14) 0.765(2) 0.2042(12) 0.064(12) Uiso 1 1 d .
C16 C 0.0190(12) 0.6847(17) 0.2485(10) 0.047(10) Uiso 1 1 d .
C17 C 0.1088(11) 0.0616(16) 0.4974(10) 0.040(9) Uiso 1 1 d .
C18 C 0.5262(13) -0.5207(19) 0.4420(12) 0.061(12) Uiso 1 1 d .
C19 C 0.5399(15) -0.564(2) 0.3647(14) 0.086(15) Uiso 1 1 d .
C20 C 0.1260(13) 0.4647(19) 0.2059(11) 0.057(11) Uiso 1 1 d .
C21 C -0.1647(12) 0.4375(18) 0.2221(11) 0.050(10) Uiso 1 1 d .
C22 C 0.4610(13) -0.5527(19) 0.3832(11) 0.059(11) Uiso 1 1 d .
C23 C 0.0198(12) 0.8105(18) 0.2698(11) 0.051(11) Uiso 1 1 d .
C24 C -0.0604(14) 0.831(2) 0.1979(12) 0.065(12) Uiso 1 1 d .
C25 C 0.6124(18) -0.381(3) 0.3491(16) 0.114(19) Uiso 1 1 d .
C26 C 0.0595(14) 0.092(2) 0.3496(12) 0.067(12) Uiso 1 1 d .
C27 C 0.1792(13) 0.4220(19) 0.1852(12) 0.059(11) Uiso 1 1 d .
C28 C 0.5432(14) -0.258(2) 0.2348(13) 0.072(13) Uiso 1 1 d .
C29 C 0.5952(14) -0.504(2) 0.4987(12) 0.068(13) Uiso 1 1 d .
C30 C 0.0773(15) 0.866(2) 0.3297(13) 0.085(14) Uiso 1 1 d .
C31 C 0.0844(11) 0.0677(16) 0.4238(10) 0.037(9) Uiso 1 1 d .
C32 C 0.4249(13) -0.5402(19) 0.3400(11) 0.056(11) Uiso 1 1 d .
C33 C 0.1198(12) 0.0198(17) 0.5358(11) 0.047(10) Uiso 1 1 d .
C34 C 0.5745(18) -0.364(3) 0.3048(16) 0.111(18) Uiso 1 1 d .
C35 C -0.1669(15) 0.479(2) 0.1862(13) 0.080(14) Uiso 1 1 d .
C36 C 0.3494(14) 0.309(2) 0.2466(13) 0.075(13) Uiso 1 1 d .
C37 C 0.4431(18) -0.406(3) 0.2656(16) 0.110(18) Uiso 1 1 d .
C38 C 0.3873(14) -0.579(2) 0.3374(12) 0.067(12) Uiso 1 1 d .
C39 C 0.3398(12) 0.2257(18) 0.2470(11) 0.052(11) Uiso 1 1 d .
C40 C 0.2366(12) 0.1744(17) 0.2355(10) 0.046(10) Uiso 1 1 d .
C41 C 0.5674(14) -0.288(2) 0.3111(13) 0.073(13) Uiso 1 1 d .
C42 C -0.0338(15) 0.729(2) 0.2744(13) 0.075(13) Uiso 1 1 d .
C43 C 0.2244(13) 0.1553(19) 0.2686(12) 0.063(12) Uiso 1 1 d .
C44 C 0.1717(13) 0.3618(19) 0.2432(11) 0.059(11) Uiso 1 1 d .
C45 C 0.4500(17) -0.424(2) 0.4267(15) 0.096(16) Uiso 1 1 d .
C46 C 0.4779(13) -0.4262(18) 0.4021(11) 0.054(11) Uiso 1 1 d .
C47 C 0.4244(16) -0.367(2) 0.4184(14) 0.094(16) Uiso 1 1 d .
C48 C 0.3050(12) 0.2111(18) 0.2048(11) 0.049(10) Uiso 1 1 d .
C49 C 0.1279(14) 0.070(2) 0.5694(13) 0.072(13) Uiso 1 1 d .
C50 C -0.0909(14) 0.834(2) 0.1521(13) 0.075(13) Uiso 1 1 d .
C51 C -0.1806(14) 0.327(2) 0.1842(13) 0.074(13) Uiso 1 1 d .
C52 C 0.1670(14) 0.298(2) 0.2989(12) 0.068(12) Uiso 1 1 d .
C53 C 0.1789(16) 0.132(2) 0.3833(14) 0.090(15) Uiso 1 1 d .
C54 C 0.5352(14) -0.222(2) 0.1655(12) 0.071(13) Uiso 1 1 d .
C55 C 0.2293(12) 0.1240(17) 0.0863(10) 0.045(10) Uiso 1 1 d .
C56 C -0.1318(16) 0.538(2) 0.2077(14) 0.086(15) Uiso 1 1 d .
C57 C 0.0765(14) 0.633(2) 0.2309(12) 0.067(12) Uiso 1 1 d .
C58 C 0.5030(14) -0.193(2) 0.2714(13) 0.073(13) Uiso 1 1 d .
C59 C 0.5106(16) -0.222(2) 0.1932(14) 0.090(15) Uiso 1 1 d .
C60 C -0.1767(15) 0.208(2) 0.1571(13) 0.082(14) Uiso 1 1 d .
C61 C 0.1664(18) -0.004(3) 0.4645(15) 0.100(17) Uiso 1 1 d .
C62 C 0.1912(18) 0.186(3) 0.4141(16) 0.108(18) Uiso 1 1 d .
C63 C -0.2058(17) 0.260(2) 0.1744(15) 0.099(16) Uiso 1 1 d .
C64 C 0.3012(16) 0.006(2) 0.1987(14) 0.088(15) Uiso 1 1 d .
C65 C -0.0610(18) 0.672(3) 0.2580(16) 0.108(18) Uiso 1 1 d .
C66 C 0.1521(14) 0.360(2) 0.2731(12) 0.069(13) Uiso 1 1 d .
C67 C 0.2709(12) 0.1227(17) 0.2351(10) 0.045(10) Uiso 1 1 d .
C68 C 0.5405(16) -0.138(2) 0.2854(14) 0.094(16) Uiso 1 1 d .
C69 C 0.7105(12) 0.2692(18) 0.4851(11) 0.050(10) Uiso 1 1 d .
C70 C -0.1893(15) 0.337(2) 0.2530(13) 0.078(14) Uiso 1 1 d .
C71 C 0.2383(13) 0.254(2) 0.4995(12) 0.063(12) Uiso 1 1 d .
C72 C 0.1970(18) 0.486(3) 0.2569(17) 0.115(19) Uiso 1 1 d .
C73 C 0.5237(18) -0.075(3) 0.2986(16) 0.108(18) Uiso 1 1 d .
C74 C 0.2671(13) 0.1328(18) 0.1254(11) 0.055(11) Uiso 1 1 d .
C75 C 0.205(2) 0.549(3) 0.237(2) 0.15(2) Uiso 1 1 d .
C76 C 0.2333(19) 0.383(3) 0.1575(17) 0.13(2) Uiso 1 1 d .
C77 C 0.2496(13) 0.1328(19) 0.1590(11) 0.056(11) Uiso 1 1 d .
C78 C -0.2549(19) 0.453(3) 0.2106(16) 0.111(18) Uiso 1 1 d .
C79 C 0.7733(15) 0.318(2) 0.5417(13) 0.071(13) Uiso 1 1 d .
C80 C 0.550(2) -0.554(4) 0.329(2) 0.17(3) Uiso 1 1 d .
C81 C -0.0842(14) 0.667(2) 0.2875(13) 0.076(13) Uiso 1 1 d .
C82 C 0.3208(15) 0.080(2) 0.2070(13) 0.076(13) Uiso 1 1 d .
C83 C 0.6863(15) 0.420(2) 0.4531(14) 0.082(14) Uiso 1 1 d .
C84 C 0.2426(15) 0.342(2) 0.4060(13) 0.080(14) Uiso 1 1 d .
C85 C 0.2192(16) 0.412(2) 0.3861(14) 0.091(15) Uiso 1 1 d .
C86 C 0.2401(15) 0.181(2) 0.5574(13) 0.082(14) Uiso 1 1 d .
C87 C 0.3437(17) -0.040(3) 0.2026(15) 0.101(17) Uiso 1 1 d .
C88 C 0.7317(15) 0.398(2) 0.4834(13) 0.075(13) Uiso 1 1 d .
C89 C 0.2458(15) 0.197(2) 0.4363(13) 0.078(14) Uiso 1 1 d .
C90 C 0.2524(15) 0.177(2) 0.5209(13) 0.077(14) Uiso 1 1 d .
C91 C -0.2993(15) 0.459(2) 0.1942(13) 0.074(13) Uiso 1 1 d .
C92 C 0.2320(13) 0.328(2) 0.4427(12) 0.063(12) Uiso 1 1 d .
C93 C 0.7181(16) 0.421(2) 0.5604(14) 0.092(15) Uiso 1 1 d .
C94 C 0.6938(16) 0.428(2) 0.5881(14) 0.092(16) Uiso 1 1 d .
C95 C 0.6985(17) 0.477(3) 0.4268(15) 0.106(17) Uiso 1 1 d .
C96 C 0.7017(15) 0.355(2) 0.5353(13) 0.078(14) Uiso 1 1 d .
C97 C 0.8456(17) 0.265(2) 0.5633(15) 0.100(17) Uiso 1 1 d .
C98 C -0.1506(16) 0.265(2) 0.3127(14) 0.088(15) Uiso 1 1 d .
C99 C -0.1512(16) 0.293(2) 0.2704(14) 0.089(15) Uiso 1 1 d .
C100 C -0.2409(15) 0.394(2) 0.1889(13) 0.080(14) Uiso 1 1 d .
C101 C 0.805(2) 0.285(3) 0.5249(18) 0.13(2) Uiso 1 1 d .
C102 C 0.235(3) 0.600(4) 0.268(3) 0.22(4) Uiso 1 1 d .
C103 C 0.3042(16) 0.261(2) 0.4816(13) 0.083(14) Uiso 1 1 d .
C104 C 0.715(2) 0.200(3) 0.5084(18) 0.13(2) Uiso 1 1 d .
C105 C 0.6974(19) 0.147(3) 0.4728(17) 0.13(2) Uiso 1 1 d .
C106 C 0.201(3) -0.064(4) 0.475(2) 0.20(3) Uiso 1 1 d .
C107 C 0.3267(19) 0.352(3) 0.5345(18) 0.13(2) Uiso 1 1 d .
C108 C 0.327(2) 0.332(4) 0.501(2) 0.16(3) Uiso 1 1 d .

loop_
_atom_site_aniso_label
_atom_site_aniso_U_11
_atom_site_aniso_U_22
_atom_site_aniso_U_33
_atom_site_aniso_U_23
_atom_site_aniso_U_13
_atom_site_aniso_U_12
U1 0.0321(10) 0.0281(7) 0.0318(8) 0.0055(6) 0.0157(7) 0.0069(6)
U2 0.0345(10) 0.0291(7) 0.0365(8) 0.0062(6) 0.0198(8) 0.0088(7)
U3 0.0325(10) 0.0256(7) 0.0339(8) 0.0038(6) 0.0176(7) 0.0074(6)
U4 0.0323(10) 0.0374(8) 0.0390(8) -0.0066(7) 0.0136(8) 0.0003(7)
U5 0.0322(10) 0.0338(8) 0.0418(9) 0.0009(7) 0.0162(8) 0.0021(7)
U6 0.0283(10) 0.0361(8) 0.0383(8) 0.0001(7) 0.0135(7) 0.0035(7)
U7 0.0348(10) 0.0329(7) 0.0299(8) -0.0007(6) 0.0160(7) 0.0096(7)
U8 0.0379(10) 0.0321(7) 0.0326(8) 0.0079(7) 0.0203(8) 0.0103(7)
U9 0.0284(10) 0.0440(8) 0.0340(8) 0.0020(7) 0.0138(7) -0.0013(7)
U10 0.0310(10) 0.0420(8) 0.0383(8) -0.0029(7) 0.0144(8) 0.0083(7)
U11 0.0294(10) 0.0441(8) 0.0342(8) 0.0020(7) 0.0126(7) -0.0004(7)
U12 0.0391(10) 0.0287(7) 0.0342(8) 0.0001(6) 0.0184(8) 0.0082(7)
U13 0.0349(10) 0.0299(7) 0.0364(8) 0.0021(7) 0.0176(8) 0.0048(7)
U14 0.0432(10) 0.0252(7) 0.0416(8) 0.0037(7) 0.0216(8) 0.0055(7)
U15 0.0365(10) 0.0325(8) 0.0422(8) -0.0060(7) 0.0160(8) 0.0045(7)
U16 0.0348(10) 0.0310(8) 0.0444(9) -0.0020(7) 0.0169(8) 0.0034(7)
U17 0.0383(10) 0.0296(7) 0.0369(8) 0.0070(7) 0.0213(8) 0.0088(7)
U18 0.0327(10) 0.0315(7) 0.0318(8) 0.0023(6) 0.0166(7) 0.0086(7)
U19 0.0316(10) 0.0345(8) 0.0367(8) -0.0004(7) 0.0133(8) -0.0019(7)
U20 0.0296(10) 0.0279(7) 0.0408(8) 0.0013(7) 0.0122(7) -0.0011(6)

loop_
_atom_type_symbol
_atom_type_description
_atom_type_scat_dispersion_real
_atom_type_scat_dispersion_imag
_atom_type_scat_source
O O 0.0106 0.0060 'International Tables Vol C Tables 4.2.6.8 and 6.1.1.4'
Na Na 0.0362 0.0249 'International Tables Vol C Tables 4.2.6.8 and 6.1.1.4'
U U -9.6767 9.6646 'International Tables Vol C Tables 4.2.6.8 and 6.1.1.4'
C C 0.0033 0.0016 'International Tables Vol C Tables 4.2.6.8 and 6.1.1.4'
N N 0.0061 0.0033 'International Tables Vol C Tables 4.2.6.8 and 6.1.1.4'
H H 0.0000 0.0000 'International Tables Vol C Tables 4.2.6.8 and 6.1.1.4'

loop_
_geom_angle_atom_site_label_1
_geom_angle_atom_site_label_2
_geom_angle_atom_site_label_3
_geom_angle
_geom_angle_site_symmetry_1
_geom_angle_site_symmetry_3
O39 U1 O58 178.0(8) . .
O39 U1 O32 90.0(7) . .
O58 U1 O32 91.7(8) . .
O39 U1 O81 86.6(8) . .
O58 U1 O81 91.5(8) . .
O32 U1 O81 122.1(7) . .
O39 U1 O35 88.4(8) . .
O58 U1 O35 90.6(8) . .
O32 U1 O35 157.7(7) . .
O81 U1 O35 80.0(7) . .
O39 U1 O73 89.1(8) . .
O58 U1 O73 89.9(8) . .
O32 U1 O73 84.2(7) . .
O81 U1 O73 38.1(6) . .
O35 U1 O73 118.0(7) . .
O39 U1 O29 90.2(7) . .
O58 U1 O29 91.8(8) . .
O32 U1 O29 37.2(7) . .
O81 U1 O29 159.1(7) . .
O35 U1 O29 120.6(7) . .
O73 U1 O29 121.4(7) . .
O39 U1 O16 89.7(8) . .
O58 U1 O16 90.5(8) . .
O32 U1 O16 119.8(7) . .
O81 U1 O16 117.9(7) . .
O35 U1 O16 37.9(6) . .
O73 U1 O16 155.9(7) . .
O29 U1 O16 82.7(7) . .
O39 U1 Na1 31.0(6) . .
O58 U1 Na1 150.5(6) . .
O32 U1 Na1 83.6(6) . .
O81 U1 Na1 115.7(6) . .
O35 U1 Na1 83.6(6) . .
O73 U1 Na1 118.4(5) . .
O29 U1 Na1 67.1(6) . .
O16 U1 Na1 67.4(6) . .
O39 U1 Na5 31.4(6) . .
O58 U1 Na5 149.0(7) . .
O32 U1 Na5 67.1(5) . .
O81 U1 Na5 82.1(5) . .
O35 U1 Na5 117.8(5) . .
O73 U1 Na5 66.5(5) . .
O29 U1 Na5 84.5(5) . .
O16 U1 Na5 119.4(6) . .
Na1 U1 Na5 53.1(3) . .
O39 U1 Na2 31.0(6) . .
O58 U1 Na2 147.1(6) . .
O32 U1 Na2 119.3(5) . .
O81 U1 Na2 63.4(6) . .
O35 U1 Na2 65.4(5) . .
O73 U1 Na2 82.8(5) . .
O29 U1 Na2 119.4(6) . .
O16 U1 Na2 83.8(5) . .
Na1 U1 Na2 53.2(3) . .
Na5 U1 Na2 53.3(3) . .
O83 U2 O53 177.5(10) . .
O83 U2 O67 91.9(9) . .
O53 U2 O67 90.0(8) . .
O83 U2 O48 90.9(9) . .
O53 U2 O48 89.4(8) . .
O67 U2 O48 38.4(7) . .
O83 U2 O79 89.2(9) . .
O53 U2 O79 88.5(8) . .
O67 U2 O79 159.4(7) . .
O48 U2 O79 121.0(7) . .
O83 U2 O42 93.7(8) . .
O53 U2 O42 88.3(8) . .
O67 U2 O42 80.6(7) . .
O48 U2 O42 119.0(8) . .
O79 U2 O42 119.9(7) . .
O83 U2 O12 90.4(8) . .
O53 U2 O12 90.2(8) . .
O67 U2 O12 119.1(7) . .
O48 U2 O12 157.5(8) . .
O79 U2 O12 81.5(7) . .
O42 U2 O12 38.5(7) . .
O83 U2 O47 89.4(8) . .
O53 U2 O47 88.2(8) . .
O67 U2 O47 121.8(7) . .
O48 U2 O47 83.4(8) . .
O79 U2 O47 37.6(6) . .
O42 U2 O47 157.3(7) . .
O12 U2 O47 119.1(7) . .
O83 U2 Na12 148.4(7) . .
O53 U2 Na12 34.1(6) . .
O67 U2 Na12 64.8(6) . .
O48 U2 Na12 83.5(6) . .
O79 U2 Na12 120.3(5) . .
O42 U2 Na12 63.0(6) . .
O12 U2 Na12 83.7(6) . .
O47 U2 Na12 120.6(6) . .
O83 U2 Na5 147.0(7) . .
O53 U2 Na5 31.9(6) . .
O67 U2 Na5 119.5(6) . .
O48 U2 Na5 119.7(6) . .
O79 U2 Na5 65.2(5) . .
O42 U2 Na5 82.5(5) . .
O12 U2 Na5 66.3(5) . .
O47 U2 Na5 82.7(5) . .
Na12 U2 Na5 55.8(3) . .
O83 U2 Na8 147.7(7) . .
O53 U2 Na8 31.0(6) . .
O67 U2 Na8 84.1(5) . .
O48 U2 Na8 66.3(6) . .
O79 U2 Na8 84.0(5) . .
O42 U2 Na8 117.1(6) . .
O12 U2 Na8 119.5(5) . .
O47 U2 Na8 66.4(6) . .
Na12 U2 Na8 55.3(3) . .
Na5 U2 Na8 54.3(3) . .
O36 U3 O85 178.7(8) . .
O36 U3 O42 90.1(8) . .
O85 U3 O42 88.7(8) . .
O36 U3 O25 91.2(8) . .
O85 U3 O25 89.8(8) . .
O42 U3 O25 117.8(8) . .
O36 U3 O32 91.9(8) . .
O85 U3 O32 88.3(8) . .
O42 U3 O32 121.4(7) . .
O25 U3 O32 120.7(7) . .
O36 U3 O12 89.5(8) . .
O85 U3 O12 89.3(8) . .
O42 U3 O12 38.8(7) . .
O25 U3 O12 156.5(8) . .
O32 U3 O12 82.7(7) . .
O36 U3 O29 92.1(8) . .
O85 U3 O29 88.8(8) . .
O42 U3 O29 158.1(7) . .
O25 U3 O29 84.0(7) . .
O32 U3 O29 36.8(7) . .
O12 U3 O29 119.4(7) . .
O36 U3 O13 91.2(8) . .
O85 U3 O13 89.1(8) . .
O42 U3 O13 78.8(7) . .
O25 U3 O13 39.0(7) . .
O32 U3 O13 159.5(7) . .
O12 U3 O13 117.6(7) . .
O29 U3 O13 122.9(7) . .
O36 U3 Na12 144.1(6) . .
O85 U3 Na12 35.2(6) . .
O42 U3 Na12 62.4(6) . .
O25 U3 Na12 83.0(6) . .
O32 U3 Na12 121.4(5) . .
O12 U3 Na12 82.7(6) . .
O29 U3 Na12 122.1(5) . .
O13 U3 Na12 62.6(5) . .
O36 U3 Na1 151.1(6) . .
O85 U3 Na1 30.2(6) . .
O42 U3 Na1 116.7(6) . .
O25 U3 Na1 67.5(6) . .
O32 U3 Na1 83.2(5) . .
O12 U3 Na1 117.9(5) . .
O29 U3 Na1 67.2(5) . .
O13 U3 Na1 84.3(5) . .
Na12 U3 Na1 55.7(3) . .
O36 U3 Na5 148.5(7) . .
O85 U3 Na5 30.7(7) . .
O42 U3 Na5 82.2(5) . .
O25 U3 Na5 119.4(6) . .
O32 U3 Na5 67.0(5) . .
O12 U3 Na5 65.6(5) . .
O29 U3 Na5 84.5(5) . .
O13 U3 Na5 116.9(5) . .
Na12 U3 Na5 55.2(3) . .
Na1 U3 Na5 53.2(3) . .
O80 U4 O46 179.0(9) . .
O80 U4 O10 89.0(9) . .
O46 U4 O10 90.5(9) . .
O80 U4 O52 89.0(8) . .
O46 U4 O52 91.1(8) . .
O10 U4 O52 37.3(7) . .
O80 U4 O11 87.3(9) . .
O46 U4 O11 91.8(9) . .
O10 U4 O11 81.6(8) . .
O52 U4 O11 118.8(9) . .
O80 U4 O92 87.8(8) . .
O46 U4 O92 91.8(8) . .
O10 U4 O92 120.4(8) . .
O52 U4 O92 157.5(8) . .
O11 U4 O92 38.9(8) . .
O80 U4 O9 89.5(8) . .
O46 U4 O9 91.5(8) . .
O10 U4 O9 121.0(7) . .
O52 U4 O9 83.8(8) . .
O11 U4 O9 157.1(8) . .
O92 U4 O9 118.4(8) . .
O80 U4 O77 88.9(8) . .
O46 U4 O77 91.9(8) . .
O10 U4 O77 158.1(7) . .
O52 U4 O77 120.9(7) . .
O11 U4 O77 120.1(8) . .
O92 U4 O77 81.3(7) . .
O9 U4 O77 37.1(7) . .
O80 U4 Na11 31.9(7) . .
O46 U4 Na11 147.2(7) . .
O10 U4 Na11 65.2(6) . .
O52 U4 Na11 82.4(6) . .
O11 U4 Na11 64.3(7) . .
O92 U4 Na11 83.1(6) . .
O9 U4 Na11 119.5(6) . .
O77 U4 Na11 119.0(5) . .
O80 U4 Na4 30.5(7) . .
O46 U4 Na4 149.7(7) . .
O10 U4 Na4 117.8(6) . .
O52 U4 Na4 117.8(6) . .
O11 U4 Na4 82.5(6) . .
O92 U4 Na4 65.3(5) . .
O9 U4 Na4 83.3(5) . .
O77 U4 Na4 66.2(5) . .
Na11 U4 Na4 53.8(3) . .
O80 U4 Na6 31.7(6) . .
O46 U4 Na6 149.1(6) . .
O10 U4 Na6 83.0(6) . .
O52 U4 Na6 65.7(6) . .
O11 U4 Na6 116.8(7) . .
O92 U4 Na6 117.6(6) . .
O9 U4 Na6 67.0(6) . .
O77 U4 Na6 83.8(5) . .
Na11 U4 Na6 53.7(3) . .
Na4 U4 Na6 53.3(3) . .
O55 U5 O94 178.6(9) . .
O55 U5 O34 91.0(8) . .
O94 U5 O34 90.3(7) . .
O55 U5 O86 91.6(9) . .
O94 U5 O86 88.1(8) . .
O34 U5 O86 120.3(7) . .
O55 U5 O95 91.8(9) . .
O94 U5 O95 86.8(8) . .
O34 U5 O95 157.3(7) . .
O86 U5 O95 82.2(7) . .
O55 U5 O96 91.2(9) . .
O94 U5 O96 89.4(8) . .
O34 U5 O96 82.2(7) . .
O86 U5 O96 38.1(7) . .
O95 U5 O96 120.3(8) . .
O55 U5 O21 90.2(9) . .
O94 U5 O21 88.7(8) . .
O34 U5 O21 119.5(7) . .
O86 U5 O21 120.2(7) . .
O95 U5 O21 38.0(7) . .
O96 U5 O21 158.2(8) . .
O55 U5 O49 90.3(9) . .
O94 U5 O49 90.4(8) . .
O34 U5 O49 37.9(6) . .
O86 U5 O49 158.2(7) . .
O95 U5 O49 119.5(7) . .
O96 U5 O49 120.2(7) . .
O21 U5 O49 81.5(7) . .
O55 U5 Na3 147.6(7) . .
O94 U5 Na3 32.2(6) . .
O34 U5 Na3 83.4(5) . .
O86 U5 Na3 118.7(6) . .
O95 U5 Na3 82.2(6) . .
O96 U5 Na3 119.3(6) . .
O21 U5 Na3 65.7(6) . .
O49 U5 Na3 66.0(6) . .
O55 U5 Na7 147.9(7) . .
O94 U5 Na7 31.0(6) . .
O34 U5 Na7 119.4(5) . .
O86 U5 Na7 65.2(6) . .
O95 U5 Na7 64.4(6) . .
O96 U5 Na7 83.7(6) . .
O21 U5 Na7 83.6(6) . .
O49 U5 Na7 119.6(6) . .
Na3 U5 Na7 54.6(3) . .
O55 U5 Na4 149.1(7) . .
O94 U5 Na4 32.2(6) . .
O34 U5 Na4 66.0(5) . .
O86 U5 Na4 83.5(5) . .
O95 U5 Na4 117.5(6) . .
O96 U5 Na4 66.4(6) . .
O21 U5 Na4 118.6(6) . .
O49 U5 Na4 83.7(5) . .
Na3 U5 Na4 53.9(3) . .
Na7 U5 Na4 54.4(3) . .
O76 U6 O71 179.0(9) . .
O76 U6 O93 89.8(8) . .
O71 U6 O93 89.4(9) . .
O76 U6 O88 88.0(8) . 3_656
O71 U6 O88 91.9(9) . 3_656
O93 U6 O88 121.0(7) . 3_656
O76 U6 O97 87.5(8) . 3_656
O71 U6 O97 91.8(9) . 3_656
O93 U6 O97 82.4(7) . 3_656
O88 U6 O97 38.6(7) 3_656 3_656
O76 U6 O86 89.0(8) . .
O71 U6 O86 92.0(9) . .
O93 U6 O86 157.8(7) . .
O88 U6 O86 81.2(7) 3_656 .
O97 U6 O86 119.7(7) 3_656 .
O76 U6 O69 89.5(8) . .
O71 U6 O69 90.2(9) . .
O93 U6 O69 38.0(7) . .
O88 U6 O69 158.9(7) 3_656 .
O97 U6 O69 120.3(7) 3_656 .
O86 U6 O69 119.8(7) . .
O76 U6 O96 90.3(8) . .
O71 U6 O96 90.7(9) . .
O93 U6 O96 120.0(7) . .
O88 U6 O96 119.0(7) 3_656 .
O97 U6 O96 157.5(8) 3_656 .
O86 U6 O96 37.8(7) . .
O69 U6 O96 82.0(7) . .
O76 U6 Na10 33.3(6) . 3_656
O71 U6 Na10 145.7(7) . 3_656
O93 U6 Na10 65.0(6) . 3_656
O88 U6 Na10 83.3(6) 3_656 3_656
O97 U6 Na10 63.7(6) 3_656 3_656
O86 U6 Na10 120.5(6) . 3_656
O69 U6 Na10 83.1(6) . 3_656
O96 U6 Na10 121.3(7) . 3_656
O76 U6 Na7 31.4(6) . .
O71 U6 Na7 149.1(7) . .
O93 U6 Na7 119.4(6) . .
O88 U6 Na7 64.7(6) 3_656 .
O97 U6 Na7 82.1(6) 3_656 .
O86 U6 Na7 65.8(6) . .
O69 U6 Na7 119.0(6) . .
O96 U6 Na7 84.4(6) . .
Na10 U6 Na7 55.6(3) 3_656 .
O76 U6 Na4 32.5(6) . .
O71 U6 Na4 148.0(7) . .
O93 U6 Na4 83.3(6) . .
O88 U6 Na4 118.6(6) 3_656 .
O97 U6 Na4 117.9(6) 3_656 .
O86 U6 Na4 83.8(6) . .
O69 U6 Na4 65.2(6) . .
O96 U6 Na4 66.8(6) . .
Na10 U6 Na4 55.5(3) 3_656 .
Na7 U6 Na4 54.8(3) . .
O26 U7 O100 179.1(10) . .
O26 U7 O28 90.9(9) . .
O100 U7 O28 89.6(8) . .
O26 U7 O87 89.0(9) . .
O100 U7 O87 90.1(8) . .
O28 U7 O87 121.5(7) . .
O26 U7 O8 91.6(8) . .
O100 U7 O8 88.3(7) . .
O28 U7 O8 37.4(7) . .
O87 U7 O8 84.1(7) . .
O26 U7 O5 90.5(9) . .
O100 U7 O5 88.7(8) . .
O28 U7 O5 159.4(7) . .
O87 U7 O5 38.0(7) . .
O8 U7 O5 122.0(7) . .
O26 U7 O24 91.9(8) . .
O100 U7 O24 88.6(8) . .
O28 U7 O24 120.1(8) . .
O87 U7 O24 118.4(8) . .
O8 U7 O24 157.3(8) . .
O5 U7 O24 80.4(8) . .
O26 U7 O20 92.1(8) . .
O100 U7 O20 88.8(7) . .
O28 U7 O20 82.2(7) . .
O87 U7 O20 156.3(7) . .
O8 U7 O20 119.5(7) . .
O5 U7 O20 118.3(7) . .
O24 U7 O20 37.9(7) . .
O26 U7 Na9 147.3(7) . 3_566
O100 U7 Na9 32.5(6) . 3_566
O28 U7 Na9 119.9(6) . 3_566
O87 U7 Na9 84.0(5) . 3_566
O8 U7 Na9 119.2(5) . 3_566
O5 U7 Na9 64.8(6) . 3_566
O24 U7 Na9 64.3(5) . 3_566
O20 U7 Na9 82.4(5) . 3_566
O26 U7 Na8 147.6(7) . 3_566
O100 U7 Na8 31.7(6) . 3_566
O28 U7 Na8 83.4(6) . 3_566
O87 U7 Na8 67.7(6) . 3_566
O8 U7 Na8 64.9(5) . 3_566
O5 U7 Na8 84.4(6) . 3_566
O24 U7 Na8 118.6(5) . 3_566
O20 U7 Na8 118.4(5) . 3_566
Na9 U7 Na8 55.4(3) 3_566 3_566
O26 U7 Na1 148.6(7) . .
O100 U7 Na1 32.3(7) . .
O28 U7 Na1 65.7(6) . .
O87 U7 Na1 120.6(6) . .
O8 U7 Na1 82.2(5) . .
O5 U7 Na1 118.9(6) . .
O24 U7 Na1 83.3(6) . .
O20 U7 Na1 65.4(5) . .
Na9 U7 Na1 55.1(3) 3_566 .
Na8 U7 Na1 54.2(3) 3_566 .
O18 U8 O41 177.7(10) . .
O18 U8 O16 91.2(9) . .
O41 U8 O16 90.8(8) . .
O18 U8 O8 90.7(9) . .
O41 U8 O8 87.4(8) . .
O16 U8 O8 120.1(7) . .
O18 U8 O35 92.9(9) . .
O41 U8 O35 89.4(8) . .
O16 U8 O35 38.3(7) . .
O8 U8 O35 158.1(7) . .
O18 U8 O64 90.8(8) . .
O41 U8 O64 89.1(8) . .
O16 U8 O64 122.2(8) . .
O8 U8 O64 117.6(8) . .
O35 U8 O64 83.9(7) . .
O18 U8 O3 90.3(8) . .
O41 U8 O3 88.3(8) . .
O16 U8 O3 158.6(8) . .
O8 U8 O3 81.3(7) . .
O35 U8 O3 120.2(7) . .
O64 U8 O3 36.3(7) . .
O18 U8 O28 91.4(8) . .
O41 U8 O28 87.7(8) . .
O16 U8 O28 82.6(8) . .
O8 U8 O28 37.5(7) . .
O35 U8 O28 120.8(7) . .
O64 U8 O28 155.0(8) . .
O3 U8 O28 118.8(8) . .
O18 U8 Na1 149.7(7) . .
O41 U8 Na1 31.0(6) . .
O16 U8 Na1 67.6(5) . .
O8 U8 Na1 82.5(5) . .
O35 U8 Na1 83.6(5) . .
O64 U8 Na1 118.5(5) . .
O3 U8 Na1 117.6(5) . .
O28 U8 Na1 65.5(5) . .
O18 U8 Na2 149.7(7) . .
O41 U8 Na2 31.7(7) . .
O16 U8 Na2 84.9(5) . .
O8 U8 Na2 117.2(5) . .
O35 U8 Na2 65.9(5) . .
O64 U8 Na2 66.6(5) . .
O3 U8 Na2 83.1(5) . .
O28 U8 Na2 117.7(5) . .
Na1 U8 Na2 53.4(3) . .
O18 U8 Na8 146.2(8) . 3_566
O41 U8 Na8 31.6(7) . 3_566
O16 U8 Na8 120.7(5) . 3_566
O8 U8 Na8 64.7(5) . 3_566
O35 U8 Na8 118.7(5) . 3_566
O64 U8 Na8 81.7(6) . 3_566
O3 U8 Na8 64.6(5) . 3_566
O28 U8 Na8 82.6(6) . 3_566
Na1 U8 Na8 54.0(3) . 3_566
Na2 U8 Na8 53.7(3) . 3_566
O40 U9 O90 176.8(9) . .
O40 U9 O6 88.4(8) . .
O90 U9 O6 88.6(9) . .
O40 U9 O75 88.8(9) . .
O90 U9 O75 91.6(9) . .
O6 U9 O75 119.3(8) . .
O40 U9 O82 90.5(8) . .
O90 U9 O82 92.7(9) . .
O6 U9 O82 158.2(8) . .
O75 U9 O82 82.4(8) . .
O40 U9 O56 87.7(8) . .
O90 U9 O56 90.7(9) . .
O6 U9 O56 81.0(8) . .
O75 U9 O56 38.3(8) . .
O82 U9 O56 120.7(8) . .
O40 U9 O61 88.1(8) . .
O90 U9 O61 90.3(9) . .
O6 U9 O61 38.3(7) . .
O75 U9 O61 157.5(8) . .
O82 U9 O61 119.9(7) . .
O56 U9 O61 119.3(8) . .
O40 U9 O2 91.0(8) . .
O90 U9 O2 91.5(8) . .
O6 U9 O2 119.6(8) . .
O75 U9 O2 121.1(9) . .
O82 U9 O2 38.7(7) . .
O56 U9 O2 159.3(8) . .
O61 U9 O2 81.3(8) . .
O40 U9 Na10 33.9(7) . .
O90 U9 Na10 148.6(8) . .
O6 U9 Na10 120.7(5) . .
O75 U9 Na10 65.3(6) . .
O82 U9 Na10 64.5(6) . .
O56 U9 Na10 83.8(6) . .
O61 U9 Na10 119.3(5) . .
O2 U9 Na10 83.6(6) . .
O40 U9 Na11 30.4(6) . .
O90 U9 Na11 146.5(7) . .
O6 U9 Na11 65.8(5) . .
O75 U9 Na11 83.5(6) . .
O82 U9 Na11 119.1(6) . .
O56 U9 Na11 65.3(6) . .
O61 U9 Na11 82.6(5) . .
O2 U9 Na11 119.3(6) . .
Na10 U9 Na11 55.8(3) . .
O40 U9 Na3 33.3(7) . .
O90 U9 Na3 147.2(7) . .
O6 U9 Na3 83.3(5) . .
O75 U9 Na3 120.0(6) . .
O82 U9 Na3 83.9(6) . .
O56 U9 Na3 119.1(6) . .
O61 U9 Na3 64.1(5) . .
O2 U9 Na3 65.8(6) . .
Na10 U9 Na3 56.1(3) . .
Na11 U9 Na3 54.5(3) . .
O38 U10 O50 179.4(9) . .
O38 U10 O97 92.8(9) . .
O50 U10 O97 87.2(9) . .
O38 U10 O60 89.7(9) . .
O50 U10 O60 90.1(8) . .
O97 U10 O60 157.6(8) . .
O38 U10 O75 91.9(9) . .
O50 U10 O75 88.7(9) . .
O97 U10 O75 83.5(9) . .
O60 U10 O75 118.6(8) . .
O38 U10 O56 91.5(9) . .
O50 U10 O56 89.0(8) . .
O97 U10 O56 121.8(8) . .
O60 U10 O56 80.3(8) . .
O75 U10 O56 38.3(8) . .
O38 U10 O88 91.6(9) . .
O50 U10 O88 88.0(8) . .
O97 U10 O88 39.0(7) . .
O60 U10 O88 118.7(7) . .
O75 U10 O88 122.6(8) . .
O56 U10 O88 160.8(7) . .
O38 U10 O15 89.1(8) . .
O50 U10 O15 90.4(8) . .
O97 U10 O15 118.8(8) . .
O60 U10 O15 38.9(7) . .
O75 U10 O15 157.6(8) . .
O56 U10 O15 119.2(8) . .
O88 U10 O15 79.8(7) . .
O38 U10 Na10 148.3(7) . .
O50 U10 Na10 32.0(7) . .
O97 U10 Na10 64.2(6) . .
O60 U10 Na10 120.1(6) . .
O75 U10 Na10 65.4(6) . .
O56 U10 Na10 83.8(6) . .
O88 U10 Na10 83.6(6) . .
O15 U10 Na10 120.4(5) . .
O38 U10 Na7 147.1(7) . 3_656
O50 U10 Na7 32.3(6) . 3_656
O97 U10 Na7 82.3(6) . 3_656
O60 U10 Na7 83.6(6) . 3_656
O75 U10 Na7 119.6(6) . 3_656
O56 U10 Na7 118.8(6) . 3_656
O88 U10 Na7 64.3(6) . 3_656
O15 U10 Na7 65.8(5) . 3_656
Na10 U10 Na7 55.5(3) . 3_656
O38 U10 Na11 147.2(8) . .
O50 U10 Na11 33.0(7) . .
O97 U10 Na11 118.5(6) . .
O60 U10 Na11 65.5(6) . .
O75 U10 Na11 82.8(7) . .
O56 U10 Na11 64.6(6) . .
O88 U10 Na11 118.5(6) . .
O15 U10 Na11 84.3(6) . .
Na10 U10 Na11 55.5(3) . .
Na7 U10 Na11 55.0(3) 3_656 .
O99 U11 O22 178.6(10) . .
O99 U11 O11 87.6(8) . .
O22 U11 O11 93.3(9) . .
O99 U11 O61 90.6(8) . .
O22 U11 O61 89.9(8) . .
O11 U11 O61 119.6(8) . .
O99 U11 O92 87.8(8) . .
O22 U11 O92 92.2(8) . .
O11 U11 O92 39.1(8) . .
O61 U11 O92 158.7(8) . .
O99 U11 O49 90.8(8) . .
O22 U11 O49 87.9(8) . .
O11 U11 O49 158.6(8) . .
O61 U11 O49 81.7(7) . .
O92 U11 O49 119.5(8) . .
O99 U11 O34 88.8(8) . .
O22 U11 O34 89.8(8) . .
O11 U11 O34 120.9(8) . .
O61 U11 O34 119.4(7) . .
O92 U11 O34 81.8(7) . .
O49 U11 O34 37.7(7) . .
O99 U11 O6 90.0(8) . .
O22 U11 O6 91.2(8) . .
O11 U11 O6 81.8(8) . .
O61 U11 O6 37.8(7) . .
O92 U11 O6 121.0(7) . .
O49 U11 O6 119.6(7) . .
O34 U11 O6 157.2(6) . .
O99 U11 Na3 33.7(6) . .
O22 U11 Na3 145.8(7) . .
O11 U11 Na3 118.8(7) . .
O61 U11 Na3 65.0(5) . .
O92 U11 Na3 119.8(6) . .
O49 U11 Na3 66.8(6) . .
O34 U11 Na3 83.8(5) . .
O6 U11 Na3 82.7(5) . .
O99 U11 Na11 32.3(7) . .
O22 U11 Na11 149.0(7) . .
O11 U11 Na11 64.9(7) . .
O61 U11 Na11 83.2(5) . .
O92 U11 Na11 84.1(6) . .
O49 U11 Na11 120.6(5) . .
O34 U11 Na11 119.9(5) . .
O6 U11 Na11 65.2(5) . .
Na3 U11 Na11 54.8(3) . .
O99 U11 Na4 29.8(7) . .
O22 U11 Na4 149.3(7) . .
O11 U11 Na4 83.2(6) . .
O61 U11 Na4 118.4(5) . .
O92 U11 Na4 66.0(6) . .
O49 U11 Na4 84.8(5) . .
O34 U11 Na4 66.7(5) . .
O6 U11 Na4 118.3(5) . .
Na3 U11 Na4 54.5(3) . .
Na11 U11 Na4 54.2(3) . .
O62 U12 O70 177.1(9) . .
O62 U12 O13 91.4(8) . .
O70 U12 O13 86.3(8) . .
O62 U12 O24 92.9(8) . .
O70 U12 O24 89.9(8) . .
O13 U12 O24 158.1(7) . .
O62 U12 O43 89.4(9) . 3_566
O70 U12 O43 90.2(8) . 3_566
O13 U12 O43 119.6(8) . 3_566
O24 U12 O43 81.9(8) . 3_566
O62 U12 O25 90.8(9) . .
O70 U12 O25 88.6(9) . .
O13 U12 O25 38.9(7) . .
O24 U12 O25 119.5(8) . .
O43 U12 O25 158.5(8) 3_566 .
O62 U12 O20 93.3(8) . .
O70 U12 O20 89.4(8) . .
O13 U12 O20 120.6(7) . .
O24 U12 O20 37.7(7) . .
O43 U12 O20 119.6(8) 3_566 .
O25 U12 O20 81.8(7) . .
O62 U12 O4 89.5(8) . 3_566
O70 U12 O4 88.3(8) . 3_566
O13 U12 O4 79.2(8) . 3_566
O24 U12 O4 122.3(8) . 3_566
O43 U12 O4 40.5(8) 3_566 3_566
O25 U12 O4 118.1(8) . 3_566
O20 U12 O4 159.9(8) . 3_566
O62 U12 Na12 145.8(7) . .
O70 U12 Na12 31.3(6) . .
O13 U12 Na12 63.2(5) . .
O24 U12 Na12 119.4(5) . .
O43 U12 Na12 84.7(6) 3_566 .
O25 U12 Na12 83.1(6) . .
O20 U12 Na12 118.8(5) . .
O4 U12 Na12 64.7(6) 3_566 .
O62 U12 Na9 147.8(8) . 3_566
O70 U12 Na9 33.7(7) . 3_566
O13 U12 Na9 118.3(5) . 3_566
O24 U12 Na9 64.5(5) . 3_566
O43 U12 Na9 66.0(6) 3_566 3_566
O25 U12 Na9 119.8(6) . 3_566
O20 U12 Na9 82.3(5) . 3_566
O4 U12 Na9 84.7(6) 3_566 3_566
Na12 U12 Na9 56.1(3) . 3_566
O62 U12 Na1 149.0(7) . .
O70 U12 Na1 32.5(6) . .
O13 U12 Na1 83.2(5) . .
O24 U12 Na1 82.1(6) . .
O43 U12 Na1 119.8(6) 3_566 .
O25 U12 Na1 66.1(6) . .
O20 U12 Na1 64.2(5) . .
O4 U12 Na1 119.1(6) 3_566 .
Na12 U12 Na1 55.4(3) . .
Na9 U12 Na1 54.7(3) 3_566 .
O91 U13 O66 177.8(9) . .
O91 U13 O81 91.8(9) . .
O66 U13 O81 87.5(8) . .
O91 U13 O63 89.0(9) . .
O66 U13 O63 88.9(8) . .
O81 U13 O63 82.1(7) . .
O91 U13 O73 90.8(9) . .
O66 U13 O73 89.9(7) . .
O81 U13 O73 38.0(6) . .
O63 U13 O73 120.1(7) . .
O91 U13 O45 93.8(9) . .
O66 U13 O45 88.3(8) . .
O81 U13 O45 119.9(7) . .
O63 U13 O45 157.6(7) . .
O73 U13 O45 82.1(7) . .
O91 U13 O14 90.3(9) . .
O66 U13 O14 88.3(8) . .
O81 U13 O14 119.2(7) . .
O63 U13 O14 37.1(7) . .
O73 U13 O14 157.2(7) . .
O45 U13 O14 120.5(7) . .
O91 U13 O89 92.4(9) . .
O66 U13 O89 89.1(8) . .
O81 U13 O89 156.9(7) . .
O63 U13 O89 120.6(7) . .
O73 U13 O89 119.3(7) . .
O45 U13 O89 37.1(7) . .
O14 U13 O89 83.5(7) . .
O91 U13 Na2 147.0(7) . .
O66 U13 Na2 31.1(6) . .
O81 U13 Na2 64.3(6) . .
O63 U13 Na2 66.5(6) . .
O73 U13 Na2 83.6(6) . .
O45 U13 Na2 117.4(6) . .
O14 U13 Na2 83.1(6) . .
O89 U13 Na2 118.7(6) . .
O91 U13 Na9 148.7(7) . .
O66 U13 Na9 31.3(6) . .
O81 U13 Na9 117.0(6) . .
O63 U13 Na9 83.5(6) . .
O73 U13 Na9 119.3(5) . .
O45 U13 Na9 82.6(6) . .
O14 U13 Na9 65.8(6) . .
O89 U13 Na9 66.2(6) . .
Na2 U13 Na9 53.8(3) . .
O91 U13 Na5 149.6(7) . .
O66 U13 Na5 32.2(6) . .
O81 U13 Na5 81.4(5) . .
O63 U13 Na5 119.0(6) . .
O73 U13 Na5 65.8(5) . .
O45 U13 Na5 65.2(6) . .
O14 U13 Na5 118.9(6) . .
O89 U13 Na5 83.5(6) . .
Na2 U13 Na5 53.4(3) . .
Na9 U13 Na5 54.4(3) . .
O72 U14 O44 178.9(11) . .
O72 U14 O30 88.8(8) . .
O44 U14 O30 92.3(9) . .
O72 U14 O14 90.2(8) . .
O44 U14 O14 88.7(10) . .
O30 U14 O14 158.9(7) . .
O72 U14 O33 90.0(8) . .
O44 U14 O33 90.7(9) . .
O30 U14 O33 39.2(8) . .
O14 U14 O33 119.8(8) . .
O72 U14 O43 89.8(8) . .
O44 U14 O43 89.9(9) . .
O30 U14 O43 119.2(8) . .
O14 U14 O43 81.8(8) . .
O33 U14 O43 158.4(9) . .
O72 U14 O4 89.4(8) . .
O44 U14 O4 91.1(9) . .
O30 U14 O4 78.6(8) . .
O14 U14 O4 122.4(8) . .
O33 U14 O4 117.8(8) . .
O43 U14 O4 40.6(8) . .
O72 U14 O63 89.6(8) . .
O44 U14 O63 89.7(9) . .
O30 U14 O63 121.5(8) . .
O14 U14 O63 37.4(7) . .
O33 U14 O63 82.4(8) . .
O43 U14 O63 119.2(8) . .
O4 U14 O63 159.8(8) . .
O72 U14 Na12 33.4(6) . 3_566
O44 U14 Na12 147.6(8) . 3_566
O30 U14 Na12 63.4(6) . 3_566
O14 U14 Na12 121.8(6) . 3_566
O33 U14 Na12 83.4(6) . 3_566
O43 U14 Na12 84.6(7) . 3_566
O4 U14 Na12 64.4(6) . 3_566
O63 U14 Na12 120.8(6) . 3_566
O72 U14 Na9 31.9(6) . .
O44 U14 Na9 147.2(8) . .
O30 U14 Na9 118.6(6) . .
O14 U14 Na9 66.7(6) . .
O33 U14 Na9 119.9(6) . .
O43 U14 Na9 66.3(6) . .
O4 U14 Na9 85.0(6) . .
O63 U14 Na9 83.5(6) . .
Na12 U14 Na9 56.1(3) 3_566 .
O72 U14 Na2 31.8(6) . .
O44 U14 Na2 148.1(8) . .
O30 U14 Na2 84.7(6) . .
O14 U14 Na2 83.4(6) . .
O33 U14 Na2 67.3(6) . .
O43 U14 Na2 119.2(6) . .
O4 U14 Na2 119.2(6) . .
O63 U14 Na2 65.7(6) . .
Na12 U14 Na2 55.8(3) 3_566 .
Na9 U14 Na2 53.7(3) . .
O1 U15 O27 179.4(11) . .
O1 U15 O78 91.1(8) . .
O27 U15 O78 88.7(8) . .
O1 U15 O15 89.4(8) . .
O27 U15 O15 90.1(8) . .
O78 U15 O15 81.4(8) . .
O1 U15 O52 91.3(9) . .
O27 U15 O52 89.2(9) . .
O78 U15 O52 120.6(8) . .
O15 U15 O52 158.0(7) . .
O1 U15 O54 92.2(8) . .
O27 U15 O54 88.0(8) . .
O78 U15 O54 37.3(7) . .
O15 U15 O54 118.7(8) . .
O52 U15 O54 83.3(8) . .
O1 U15 O60 90.9(8) . .
O27 U15 O60 88.7(8) . .
O78 U15 O60 120.2(8) . .
O15 U15 O60 38.9(7) . .
O52 U15 O60 119.1(8) . .
O54 U15 O60 157.4(8) . .
O1 U15 O10 91.5(8) . .
O27 U15 O10 88.9(8) . .
O78 U15 O10 157.2(8) . .
O15 U15 O10 121.3(7) . .
O52 U15 O10 36.7(7) . .
O54 U15 O10 119.9(8) . .
O60 U15 O10 82.4(8) . .
O1 U15 Na11 148.2(6) . .
O27 U15 Na11 31.8(6) . .
O78 U15 Na11 118.9(6) . .
O15 U15 Na11 85.4(5) . .
O52 U15 Na11 82.5(6) . .
O54 U15 Na11 117.8(5) . .
O60 U15 Na11 65.8(6) . .
O10 U15 Na11 65.3(6) . .
O1 U15 Na7 147.2(7) . 3_656
O27 U15 Na7 32.3(7) . 3_656
O78 U15 Na7 64.7(6) . 3_656
O15 U15 Na7 66.4(5) . 3_656
O52 U15 Na7 119.6(6) . 3_656
O54 U15 Na7 81.7(6) . 3_656
O60 U15 Na7 83.6(6) . 3_656
O10 U15 Na7 119.6(6) . 3_656
Na11 U15 Na7 55.4(3) . 3_656
O1 U15 Na6 148.7(7) . .
O27 U15 Na6 31.7(7) . .
O78 U15 Na6 82.5(6) . .
O15 U15 Na6 119.6(5) . .
O52 U15 Na6 66.6(6) . .
O54 U15 Na6 64.5(6) . .
O60 U15 Na6 118.8(6) . .
O10 U15 Na6 83.6(6) . .
Na11 U15 Na6 54.2(3) . .
Na7 U15 Na6 54.1(3) 3_656 .
O51 U16 O37 177.3(9) . .
O51 U16 O95 88.3(9) . .
O37 U16 O95 89.2(8) . .
O51 U16 O54 92.7(8) . 3_656
O37 U16 O54 87.8(8) . 3_656
O95 U16 O54 120.3(8) . 3_656
O51 U16 O65 93.1(9) . 3_656
O37 U16 O65 89.6(8) . 3_656
O95 U16 O65 157.6(7) . 3_656
O54 U16 O65 82.0(7) 3_656 3_656
O51 U16 O78 90.8(8) . 3_656
O37 U16 O78 88.0(8) . 3_656
O95 U16 O78 83.3(8) . 3_656
O54 U16 O78 37.0(7) 3_656 3_656
O65 U16 O78 118.9(8) 3_656 3_656
O51 U16 O84 91.8(8) . 3_656
O37 U16 O84 90.3(8) . 3_656
O95 U16 O84 119.7(7) . 3_656
O54 U16 O84 120.0(8) 3_656 3_656
O65 U16 O84 38.0(7) 3_656 3_656
O78 U16 O84 156.9(8) 3_656 3_656
O51 U16 O21 88.3(9) . .
O37 U16 O21 90.3(8) . .
O95 U16 O21 38.1(7) . .
O54 U16 O21 158.4(8) 3_656 .
O65 U16 O21 119.6(7) 3_656 .
O78 U16 O21 121.4(8) 3_656 .
O84 U16 O21 81.6(8) 3_656 .
O51 U16 Na7 145.3(8) . .
O37 U16 Na7 32.2(7) . .
O95 U16 Na7 65.7(6) . .
O54 U16 Na7 82.2(6) 3_656 .
O65 U16 Na7 119.9(6) 3_656 .
O78 U16 Na7 64.8(6) 3_656 .
O84 U16 Na7 120.6(5) 3_656 .
O21 U16 Na7 84.7(6) . .
O51 U16 Na3 147.7(7) . .
O37 U16 Na3 32.6(6) . .
O95 U16 Na3 82.8(6) . .
O54 U16 Na3 118.6(6) 3_656 .
O65 U16 Na3 84.2(5) 3_656 .
O78 U16 Na3 118.7(6) 3_656 .
O84 U16 Na3 66.6(5) 3_656 .
O21 U16 Na3 65.8(6) . .
Na7 U16 Na3 55.1(3) . .
O51 U16 Na6 150.6(8) . 3_656
O37 U16 Na6 31.4(6) . 3_656
O95 U16 Na6 118.8(6) . 3_656
O54 U16 Na6 64.7(6) 3_656 3_656
O65 U16 Na6 66.5(5) 3_656 3_656
O78 U16 Na6 81.9(6) 3_656 3_656
O84 U16 Na6 84.7(6) 3_656 3_656
O21 U16 Na6 119.9(6) . 3_656
Na7 U16 Na6 54.3(3) . 3_656
Na3 U16 Na6 55.0(3) . 3_656
O31 U17 O17 178.4(8) . .
O31 U17 O64 87.8(8) . .
O17 U17 O64 91.3(8) . .
O31 U17 O33 89.7(8) . .
O17 U17 O33 91.5(9) . .
O64 U17 O33 83.2(8) . .
O31 U17 O3 87.4(7) . .
O17 U17 O3 91.1(8) . .
O64 U17 O3 36.5(7) . .
O33 U17 O3 119.7(8) . .
O31 U17 O48 90.1(8) . 3_566
O17 U17 O48 89.2(9) . 3_566
O64 U17 O48 118.8(8) . 3_566
O33 U17 O48 158.0(8) . 3_566
O3 U17 O48 82.3(8) . 3_566
O31 U17 O30 89.1(8) . .
O17 U17 O30 92.5(8) . .
O64 U17 O30 122.0(8) . .
O33 U17 O30 38.9(8) . .
O3 U17 O30 158.3(8) . .
O48 U17 O30 119.2(8) 3_566 .
O31 U17 O67 90.0(8) . 3_566
O17 U17 O67 90.3(8) . 3_566
O64 U17 O67 156.2(7) . 3_566
O33 U17 O67 120.5(7) . 3_566
O3 U17 O67 119.7(7) . 3_566
O48 U17 O67 37.5(7) 3_566 3_566
O30 U17 O67 81.7(7) . 3_566
O31 U17 Na12 34.6(6) . 3_566
O17 U17 Na12 146.6(6) . 3_566
O64 U17 Na12 120.7(5) . 3_566
O33 U17 Na12 84.1(6) . 3_566
O3 U17 Na12 119.8(5) . 3_566
O48 U17 Na12 83.3(6) 3_566 3_566
O30 U17 Na12 63.8(6) . 3_566
O67 U17 Na12 64.4(5) 3_566 3_566
O31 U17 Na8 31.3(6) . 3_566
O17 U17 Na8 147.2(7) . 3_566
O64 U17 Na8 82.6(6) . 3_566
O33 U17 Na8 119.4(6) . 3_566
O3 U17 Na8 65.2(5) . 3_566
O48 U17 Na8 66.4(6) 3_566 3_566
O30 U17 Na8 118.0(6) . 3_566
O67 U17 Na8 83.2(5) 3_566 3_566
Na12 U17 Na8 55.5(3) 3_566 3_566
O31 U17 Na2 30.7(7) . .
O17 U17 Na2 149.5(7) . .
O64 U17 Na2 65.9(5) . .
O33 U17 Na2 66.8(6) . .
O3 U17 Na2 82.4(5) . .
O48 U17 Na2 119.1(6) 3_566 .
O30 U17 Na2 83.7(6) . .
O67 U17 Na2 118.8(5) 3_566 .
Na12 U17 Na2 55.9(3) 3_566 .
Na8 U17 Na2 53.6(3) 3_566 .
O68 U18 O98 178.6(9) . .
O68 U18 O45 91.1(8) . 3_566
O98 U18 O45 90.1(8) . 3_566
O68 U18 O47 91.5(8) . 3_566
O98 U18 O47 88.5(8) . 3_566
O45 U18 O47 119.8(7) 3_566 3_566
O68 U18 O89 88.5(8) . 3_566
O98 U18 O89 92.0(8) . 3_566
O45 U18 O89 38.0(7) 3_566 3_566
O47 U18 O89 157.8(7) 3_566 3_566
O68 U18 O5 89.3(8) . .
O98 U18 O5 89.5(8) . .
O45 U18 O5 119.8(7) 3_566 .
O47 U18 O5 120.3(7) 3_566 .
O89 U18 O5 81.9(7) 3_566 .
O68 U18 O79 93.1(8) . 3_566
O98 U18 O79 87.7(8) . 3_566
O45 U18 O79 82.2(7) 3_566 3_566
O47 U18 O79 37.6(6) 3_566 3_566
O89 U18 O79 120.2(7) 3_566 3_566
O5 U18 O79 157.8(7) . 3_566
O68 U18 O87 88.5(8) . .
O98 U18 O87 90.2(8) . .
O45 U18 O87 157.4(7) 3_566 .
O47 U18 O87 82.8(7) 3_566 .
O89 U18 O87 119.4(7) 3_566 .
O5 U18 O87 37.5(7) . .
O79 U18 O87 120.4(7) 3_566 .
O68 U18 Na9 146.0(6) . 3_566
O98 U18 Na9 33.6(6) . 3_566
O45 U18 Na9 83.8(6) 3_566 3_566
O47 U18 Na9 120.2(6) 3_566 3_566
O89 U18 Na9 66.9(6) 3_566 3_566
O5 U18 Na9 65.0(6) . 3_566
O79 U18 Na9 119.2(5) 3_566 3_566
O87 U18 Na9 84.0(6) . 3_566
O68 U18 Na5 150.0(7) . 3_566
O98 U18 Na5 31.3(6) . 3_566
O45 U18 Na5 66.9(6) 3_566 3_566
O47 U18 Na5 83.1(5) 3_566 3_566
O89 U18 Na5 85.8(6) 3_566 3_566
O5 U18 Na5 118.9(6) . 3_566
O79 U18 Na5 65.0(5) 3_566 3_566
O87 U18 Na5 119.8(6) . 3_566
Na9 U18 Na5 55.1(3) 3_566 3_566
O68 U18 Na8 147.6(7) . 3_566
O98 U18 Na8 31.5(6) . 3_566
O45 U18 Na8 119.9(6) 3_566 3_566
O47 U18 Na8 65.9(6) 3_566 3_566
O89 U18 Na8 121.3(6) 3_566 3_566
O5 U18 Na8 83.3(6) . 3_566
O79 U18 Na8 82.8(5) 3_566 3_566
O87 U18 Na8 66.7(6) . 3_566
Na9 U18 Na8 55.3(3) 3_566 3_566
Na5 U18 Na8 54.1(3) 3_566 3_566
O74 U19 O59 179.6(9) . .
O74 U19 O57 91.6(9) . .
O59 U19 O57 88.0(8) . .
O74 U19 O9 89.6(8) . .
O59 U19 O9 90.5(8) . .
O57 U19 O9 84.8(7) . .
O74 U19 O69 90.7(9) . .
O59 U19 O69 89.6(8) . .
O57 U19 O69 156.5(7) . .
O9 U19 O69 118.6(7) . .
O74 U19 O77 89.7(8) . .
O59 U19 O77 90.7(8) . .
O57 U19 O77 122.2(7) . .
O9 U19 O77 37.4(7) . .
O69 U19 O77 81.2(7) . .
O74 U19 O23 92.2(8) . .
O59 U19 O23 87.4(8) . .
O57 U19 O23 37.9(7) . .
O9 U19 O23 122.6(7) . .
O69 U19 O23 118.6(7) . .
O77 U19 O23 160.0(7) . .
O74 U19 O93 90.6(9) . .
O59 U19 O93 89.4(8) . .
O57 U19 O93 118.5(7) . .
O9 U19 O93 156.7(7) . .
O69 U19 O93 38.0(7) . .
O77 U19 O93 119.2(7) . .
O23 U19 O93 80.7(7) . .
O74 U19 Na10 146.6(7) . 3_656
O59 U19 Na10 33.2(6) . 3_656
O57 U19 Na10 82.1(6) . 3_656
O9 U19 Na10 122.2(6) . 3_656
O69 U19 Na10 83.1(6) . 3_656
O77 U19 Na10 121.4(6) . 3_656
O23 U19 Na10 63.1(6) . 3_656
O93 U19 Na10 64.6(6) . 3_656
O74 U19 Na4 148.0(7) . .
O59 U19 Na4 32.4(6) . .
O57 U19 Na4 118.8(6) . .
O9 U19 Na4 84.1(6) . .
O69 U19 Na4 65.6(6) . .
O77 U19 Na4 66.6(5) . .
O23 U19 Na4 117.5(6) . .
O93 U19 Na4 83.4(6) . .
Na10 U19 Na4 55.5(3) 3_656 .
O74 U19 Na6 149.2(7) . .
O59 U19 Na6 30.6(7) . .
O57 U19 Na6 66.2(6) . .
O9 U19 Na6 68.3(6) . .
O69 U19 Na6 118.3(6) . .
O77 U19 Na6 85.3(6) . .
O23 U19 Na6 82.9(6) . .
O93 U19 Na6 118.2(6) . .
Na10 U19 Na6 54.8(3) 3_656 .
Na4 U19 Na6 53.9(3) . .
O7 U20 O19 179.5(9) . .
O7 U20 O57 91.3(8) . .
O19 U20 O57 88.5(8) . .
O7 U20 O23 91.3(9) . .
O19 U20 O23 88.2(8) . .
O57 U20 O23 38.2(7) . .
O7 U20 O2 90.8(8) . 3_656
O19 U20 O2 89.3(8) . 3_656
O57 U20 O2 157.6(8) . 3_656
O23 U20 O2 119.5(8) . 3_656
O7 U20 O82 91.0(8) . 3_656
O19 U20 O82 88.7(8) . 3_656
O57 U20 O82 118.9(8) . 3_656
O23 U20 O82 80.7(8) . 3_656
O2 U20 O82 38.8(7) 3_656 3_656
O7 U20 O65 92.1(8) . .
O19 U20 O65 88.4(8) . .
O57 U20 O65 82.7(8) . .
O23 U20 O65 120.8(7) . .
O2 U20 O65 119.5(8) 3_656 .
O82 U20 O65 158.2(8) 3_656 .
O7 U20 O84 91.4(9) . .
O19 U20 O84 89.1(8) . .
O57 U20 O84 120.7(7) . .
O23 U20 O84 158.8(7) . .
O2 U20 O84 81.5(8) 3_656 .
O82 U20 O84 120.3(8) 3_656 .
O65 U20 O84 38.1(7) . .
O7 U20 Na10 146.1(7) . 3_656
O19 U20 Na10 33.4(7) . 3_656
O57 U20 Na10 82.2(6) . 3_656
O23 U20 Na10 63.4(6) . 3_656
O2 U20 Na10 83.7(6) 3_656 3_656
O82 U20 Na10 64.2(6) 3_656 3_656
O65 U20 Na10 119.8(5) . 3_656
O84 U20 Na10 120.5(6) . 3_656
O7 U20 Na3 148.3(7) . 3_656
O19 U20 Na3 32.1(7) . 3_656
O57 U20 Na3 118.9(6) . 3_656
O23 U20 Na3 118.1(6) . 3_656
O2 U20 Na3 65.2(6) 3_656 3_656
O82 U20 Na3 82.9(6) 3_656 3_656
O65 U20 Na3 83.2(6) . 3_656
O84 U20 Na3 65.8(5) . 3_656
Na10 U20 Na3 55.7(3) 3_656 3_656
O7 U20 Na6 149.1(6) . .
O19 U20 Na6 31.1(6) . .
O57 U20 Na6 65.5(6) . .
O23 U20 Na6 82.7(6) . .
O2 U20 Na6 118.6(6) 3_656 .
O82 U20 Na6 117.7(5) 3_656 .
O65 U20 Na6 66.0(5) . .
O84 U20 Na6 84.2(5) . .
Na10 U20 Na6 54.7(3) 3_656 .
Na3 U20 Na6 54.5(3) 3_656 .
O85 Na1 O41 144.0(9) . .
O85 Na1 O39 71.9(7) . .
O41 Na1 O39 72.2(7) . .
O85 Na1 O100 143.8(9) . .
O41 Na1 O100 72.0(7) . .
O39 Na1 O100 144.2(8) . .
O85 Na1 O70 70.8(7) . .
O41 Na1 O70 145.0(9) . .
O39 Na1 O70 142.6(8) . .
O100 Na1 O70 73.0(7) . .
O85 Na1 Na5 45.6(5) . .
O41 Na1 Na5 105.1(7) . .
O39 Na1 Na5 46.5(5) . .
O100 Na1 Na5 146.2(7) . .
O70 Na1 Na5 102.6(6) . .
O85 Na1 Na2 104.8(7) . .
O41 Na1 Na2 45.8(6) . .
O39 Na1 Na2 46.2(5) . .
O100 Na1 Na2 104.3(6) . .
O70 Na1 Na2 146.1(7) . .
Na5 Na1 Na2 60.4(4) . .
O85 Na1 Na8 147.8(7) . 3_566
O41 Na1 Na8 45.3(6) . 3_566
O39 Na1 Na8 105.0(6) . 3_566
O100 Na1 Na8 45.1(5) . 3_566
O70 Na1 Na8 105.3(7) . 3_566
Na5 Na1 Na8 108.4(5) . 3_566
Na2 Na1 Na8 60.0(4) . 3_566
O85 Na1 Na9 104.8(7) . 3_566
O41 Na1 Na9 105.0(7) . 3_566
O39 Na1 Na9 148.8(7) . 3_566
O100 Na1 Na9 44.6(5) . 3_566
O70 Na1 Na9 45.1(6) . 3_566
Na5 Na1 Na9 108.4(5) . 3_566
Na2 Na1 Na9 109.0(5) . 3_566
Na8 Na1 Na9 60.8(4) 3_566 3_566
O85 Na1 Na12 45.3(6) . .
O41 Na1 Na12 149.2(7) . .
O39 Na1 Na12 105.8(6) . .
O100 Na1 Na12 103.9(7) . .
O70 Na1 Na12 42.5(5) . .
Na5 Na1 Na12 60.8(4) . .
Na2 Na1 Na12 110.0(5) . .
Na8 Na1 Na12 109.8(5) 3_566 .
Na9 Na1 Na12 60.3(4) 3_566 .
O85 Na1 U3 22.4(5) . .
O41 Na1 U3 140.2(7) . .
O39 Na1 U3 74.1(5) . .
O100 Na1 U3 139.1(6) . .
O70 Na1 U3 72.3(6) . .
Na5 Na1 U3 63.7(3) . .
Na2 Na1 U3 116.6(5) . .
Na8 Na1 U3 170.2(4) 3_566 .
Na9 Na1 U3 114.8(4) 3_566 .
Na12 Na1 U3 61.8(3) . .
O85 Na1 U1 73.3(6) . .
O41 Na1 U1 74.2(6) . .
O39 Na1 U1 22.2(4) . .
O100 Na1 U1 140.2(6) . .
O70 Na1 U1 138.6(7) . .
Na5 Na1 U1 63.8(3) . .
Na2 Na1 U1 63.8(3) . .
Na8 Na1 U1 116.1(4) 3_566 .
Na9 Na1 U1 171.0(4) 3_566 .
Na12 Na1 U1 115.9(4) . .
U3 Na1 U1 66.7(2) . .
O66 Na2 O31 142.9(8) . .
O66 Na2 O41 145.0(9) . .
O31 Na2 O41 71.8(8) . .
O66 Na2 O72 71.9(7) . .
O31 Na2 O72 71.0(7) . .
O41 Na2 O72 142.8(9) . .
O66 Na2 O39 73.6(7) . .
O31 Na2 O39 143.4(9) . .
O41 Na2 O39 71.5(7) . .
O72 Na2 O39 145.5(9) . .
O66 Na2 Na1 105.5(6) . .
O31 Na2 Na1 104.4(7) . .
O41 Na2 Na1 45.5(5) . .
O72 Na2 Na1 146.9(7) . .
O39 Na2 Na1 45.6(6) . .
O66 Na2 Na5 46.7(5) . .
O31 Na2 Na5 146.8(8) . .
O41 Na2 Na5 104.1(6) . .
O72 Na2 Na5 105.7(6) . .
O39 Na2 Na5 46.1(5) . .
Na1 Na2 Na5 59.7(4) . .
O66 Na2 Na9 44.9(5) . .
O31 Na2 Na9 104.0(6) . .
O41 Na2 Na9 147.8(8) . .
O72 Na2 Na9 45.1(5) . .
O39 Na2 Na9 106.1(6) . .
Na1 Na2 Na9 109.2(5) . .
Na5 Na2 Na9 61.3(4) . .
O66 Na2 Na8 147.3(7) . 3_566
O31 Na2 Na8 44.8(6) . 3_566
O41 Na2 Na8 45.6(6) . 3_566
O72 Na2 Na8 103.2(7) . 3_566
O39 Na2 Na8 105.0(7) . 3_566
Na1 Na2 Na8 60.6(4) . 3_566
Na5 Na2 Na8 108.3(5) . 3_566
Na9 Na2 Na8 108.5(5) . 3_566
O66 Na2 Na12 104.5(6) . 3_566
O31 Na2 Na12 43.9(5) . 3_566
O41 Na2 Na12 104.4(7) . 3_566
O72 Na2 Na12 43.9(6) . 3_566
O39 Na2 Na12 149.8(7) . 3_566
Na1 Na2 Na12 109.7(5) . 3_566
Na5 Na2 Na12 110.3(5) . 3_566
Na9 Na2 Na12 61.0(4) . 3_566
Na8 Na2 Na12 60.0(4) 3_566 3_566
O66 Na2 U13 23.2(5) . .
O31 Na2 U13 139.1(7) . .
O41 Na2 U13 139.9(7) . .
O72 Na2 U13 74.4(6) . .
O39 Na2 U13 74.5(6) . .
Na1 Na2 U13 116.5(4) . .
Na5 Na2 U13 64.3(3) . .
Na9 Na2 U13 63.2(3) . .
Na8 Na2 U13 170.6(5) 3_566 .
Na12 Na2 U13 115.8(4) 3_566 .
O66 Na2 U8 140.5(7) . .
O31 Na2 U8 73.7(5) . .
O41 Na2 U8 22.9(5) . .
O72 Na2 U8 138.7(6) . .
O39 Na2 U8 73.2(5) . .
Na1 Na2 U8 63.3(3) . .
Na5 Na2 U8 115.6(4) . .
Na9 Na2 U8 170.7(5) . .
Na8 Na2 U8 63.4(3) 3_566 .
Na12 Na2 U8 115.0(5) 3_566 .
U13 Na2 U8 124.5(4) . .
O37 Na3 O94 71.3(8) . .
O37 Na3 O99 143.1(9) . .
O94 Na3 O99 72.3(8) . .
O37 Na3 O19 70.8(8) . 3_656
O94 Na3 O19 142.0(9) . 3_656
O99 Na3 O19 144.7(9) . 3_656
O37 Na3 O40 142.8(9) . .
O94 Na3 O40 144.3(9) . .
O99 Na3 O40 72.4(7) . .
O19 Na3 O40 72.5(8) 3_656 .
O37 Na3 Na4 103.3(7) . .
O94 Na3 Na4 45.5(5) . .
O99 Na3 Na4 44.0(5) . .
O19 Na3 Na4 144.9(7) 3_656 .
O40 Na3 Na4 102.8(6) . .
O37 Na3 Na11 143.6(7) . .
O94 Na3 Na11 104.6(7) . .
O99 Na3 Na11 45.1(6) . .
O19 Na3 Na11 103.9(7) 3_656 .
O40 Na3 Na11 43.8(5) . .
Na4 Na3 Na11 59.7(4) . .
O37 Na3 Na7 43.4(6) . .
O94 Na3 Na7 44.1(6) . .
O99 Na3 Na7 103.5(7) . .
O19 Na3 Na7 102.7(7) 3_656 .
O40 Na3 Na7 144.6(7) . .
Na4 Na3 Na7 60.4(4) . .
Na11 Na3 Na7 108.1(5) . .
O37 Na3 Na6 43.5(6) . 3_656
O94 Na3 Na6 102.5(7) . 3_656
O99 Na3 Na6 144.3(7) . 3_656
O19 Na3 Na6 44.6(5) 3_656 3_656
O40 Na3 Na6 103.2(7) . 3_656
Na4 Na3 Na6 106.8(5) . 3_656
Na11 Na3 Na6 106.9(5) . 3_656
Na7 Na3 Na6 59.2(4) . 3_656
O37 Na3 Na10 102.0(7) . .
O94 Na3 Na10 145.7(7) . .
O99 Na3 Na10 104.8(7) . .
O19 Na3 Na10 44.1(6) 3_656 .
O40 Na3 Na10 44.2(6) . .
Na4 Na3 Na10 108.1(5) . .
Na11 Na3 Na10 60.4(4) . .
Na7 Na3 Na10 107.8(5) . .
Na6 Na3 Na10 59.4(4) 3_656 .
O37 Na3 U11 142.1(7) . .
O94 Na3 U11 75.5(6) . .
O99 Na3 U11 23.7(5) . .
O19 Na3 U11 140.9(7) 3_656 .
O40 Na3 U11 74.2(6) . .
Na4 Na3 U11 63.1(3) . .
Na11 Na3 U11 62.9(3) . .
Na7 Na3 U11 116.3(5) . .
Na6 Na3 U11 168.0(5) 3_656 .
Na10 Na3 U11 115.8(4) . .
O37 Na3 U16 24.5(5) . .
O94 Na3 U16 73.6(5) . .
O99 Na3 U16 140.7(7) . .
O19 Na3 U16 73.3(5) 3_656 .
O40 Na3 U16 141.0(7) . .
Na4 Na3 U16 115.9(4) . .
Na11 Na3 U16 168.2(5) . .
Na7 Na3 U16 62.2(3) . .
Na6 Na3 U16 62.8(3) 3_656 .
Na10 Na3 U16 114.4(4) . .
U11 Na3 U16 126.5(4) . .
O99 Na4 O59 143.5(9) . .
O99 Na4 O80 71.4(7) . .
O59 Na4 O80 72.2(7) . .
O99 Na4 O76 143.4(8) . .
O59 Na4 O76 72.8(7) . .
O80 Na4 O76 144.9(8) . .
O99 Na4 O94 73.0(7) . .
O59 Na4 O94 143.1(8) . .
O80 Na4 O94 144.3(9) . .
O76 Na4 O94 70.4(7) . .
O99 Na4 Na6 104.8(7) . .
O59 Na4 Na6 44.9(6) . .
O80 Na4 Na6 47.1(6) . .
O76 Na4 Na6 103.9(6) . .
O94 Na4 Na6 145.1(8) . .
O99 Na4 Na11 45.5(6) . .
O59 Na4 Na11 104.1(7) . .
O80 Na4 Na11 45.9(6) . .
O76 Na4 Na11 145.9(8) . .
O94 Na4 Na11 104.4(7) . .
Na6 Na4 Na11 60.4(4) . .
O99 Na4 Na3 45.7(6) . .
O59 Na4 Na3 146.7(8) . .
O80 Na4 Na3 104.9(7) . .
O76 Na4 Na3 103.2(6) . .
O94 Na4 Na3 44.8(6) . .
Na6 Na4 Na3 108.3(5) . .
Na11 Na4 Na3 60.3(4) . .
O99 Na4 Na7 105.1(7) . .
O59 Na4 Na7 104.2(6) . .
O80 Na4 Na7 148.2(8) . .
O76 Na4 Na7 43.9(6) . .
O94 Na4 Na7 44.0(5) . .
Na6 Na4 Na7 107.6(5) . .
Na11 Na4 Na7 108.4(5) . .
Na3 Na4 Na7 60.3(4) . .
O99 Na4 Na10 148.7(8) . 3_656
O59 Na4 Na10 44.6(5) . 3_656
O80 Na4 Na10 105.8(7) . 3_656
O76 Na4 Na10 44.2(6) . 3_656
O94 Na4 Na10 103.2(6) . 3_656
Na6 Na4 Na10 60.2(4) . 3_656
Na11 Na4 Na10 109.5(5) . 3_656
Na3 Na4 Na10 109.4(5) . 3_656
Na7 Na4 Na10 60.3(4) . 3_656
O99 Na4 U11 21.8(5) . .
O59 Na4 U11 140.3(6) . .
O80 Na4 U11 73.3(5) . .
O76 Na4 U11 139.7(6) . .
O94 Na4 U11 74.7(5) . .
Na6 Na4 U11 116.3(4) . .
Na11 Na4 U11 62.7(3) . .
Na3 Na4 U11 62.3(3) . .
Na7 Na4 U11 115.4(4) . .
Na10 Na4 U11 170.4(5) 3_656 .
O99 Na4 U19 139.4(6) . .
O59 Na4 U19 23.2(5) . .
O80 Na4 U19 73.7(6) . .
O76 Na4 U19 74.9(5) . .
O94 Na4 U19 139.8(7) . .
Na6 Na4 U19 63.2(3) . .
Na11 Na4 U19 115.8(4) . .
Na3 Na4 U19 169.9(5) . .
Na7 Na4 U19 115.6(4) . .
Na10 Na4 U19 62.1(3) 3_656 .
U11 Na4 U19 125.5(4) . .
O53 Na5 O98 71.6(7) . 3_566
O53 Na5 O85 73.9(7) . .
O98 Na5 O85 145.5(9) 3_566 .
O53 Na5 O39 144.7(8) . .
O98 Na5 O39 143.4(8) 3_566 .
O85 Na5 O39 70.8(7) . .
O53 Na5 O66 142.9(8) . .
O98 Na5 O66 71.4(7) 3_566 .
O85 Na5 O66 142.6(8) . .
O39 Na5 O66 71.9(7) . .
O53 Na5 Na1 104.9(7) . .
O98 Na5 Na1 146.1(8) 3_566 .
O85 Na5 Na1 44.9(5) . .
O39 Na5 Na1 45.8(5) . .
O66 Na5 Na1 103.6(6) . .
O53 Na5 Na2 146.1(8) . .
O98 Na5 Na2 103.5(6) 3_566 .
O85 Na5 Na2 103.7(7) . .
O39 Na5 Na2 46.0(5) . .
O66 Na5 Na2 44.5(5) . .
Na1 Na5 Na2 60.0(4) . .
O53 Na5 Na8 44.4(5) . .
O98 Na5 Na8 45.6(6) 3_566 .
O85 Na5 Na8 105.3(7) . .
O39 Na5 Na8 147.2(7) . .
O66 Na5 Na8 103.9(6) . .
Na1 Na5 Na8 107.8(5) . .
Na2 Na5 Na8 107.8(5) . .
O53 Na5 Na9 104.2(6) . .
O98 Na5 Na9 45.0(5) 3_566 .
O85 Na5 Na9 147.3(8) . .
O39 Na5 Na9 104.1(6) . .
O66 Na5 Na9 43.8(5) . .
Na1 Na5 Na9 107.9(5) . .
Na2 Na5 Na9 59.3(4) . .
Na8 Na5 Na9 60.9(4) . .
O53 Na5 Na12 44.0(6) . .
O98 Na5 Na12 104.5(7) 3_566 .
O85 Na5 Na12 45.6(6) . .
O39 Na5 Na12 105.6(6) . .
O66 Na5 Na12 147.8(7) . .
Na1 Na5 Na12 61.4(4) . .
Na2 Na5 Na12 110.1(5) . .
Na8 Na5 Na12 60.1(4) . .
Na9 Na5 Na12 110.4(5) . .
O53 Na5 U2 23.4(5) . .
O98 Na5 U2 74.2(5) 3_566 .
O85 Na5 U2 75.2(5) . .
O39 Na5 U2 139.7(6) . .
O66 Na5 U2 140.1(6) . .
Na1 Na5 U2 116.3(4) . .
Na2 Na5 U2 169.5(5) . .
Na8 Na5 U2 63.1(3) . .
Na9 Na5 U2 116.2(4) . .
Na12 Na5 U2 61.4(3) . .
O53 Na5 U18 74.4(5) . 3_566
O98 Na5 U18 22.8(5) 3_566 3_566
O85 Na5 U18 141.9(6) . 3_566
O39 Na5 U18 138.6(6) . 3_566
O66 Na5 U18 73.1(5) . 3_566
Na1 Na5 U18 168.9(5) . 3_566
Na2 Na5 U18 114.5(4) . 3_566
Na8 Na5 U18 63.7(3) . 3_566
Na9 Na5 U18 62.2(3) . 3_566
Na12 Na5 U18 115.8(4) . 3_566
U2 Na5 U18 67.3(2) . 3_566
O37 Na6 O59 143.7(9) 3_656 .
O37 Na6 O19 71.3(7) 3_656 .
O59 Na6 O19 72.5(8) . .
O37 Na6 O27 72.6(8) 3_656 .
O59 Na6 O27 143.4(9) . .
O19 Na6 O27 143.9(9) . .
O37 Na6 O80 144.4(9) 3_656 .
O59 Na6 O80 71.6(8) . .
O19 Na6 O80 144.1(9) . .
O27 Na6 O80 71.9(8) . .
O37 Na6 Na4 146.2(7) 3_656 .
O59 Na6 Na4 45.7(6) . .
O19 Na6 Na4 105.4(7) . .
O27 Na6 Na4 103.8(7) . .
O80 Na6 Na4 45.4(5) . .
O37 Na6 Na7 44.0(6) 3_656 3_656
O59 Na6 Na7 148.4(7) . 3_656
O19 Na6 Na7 104.2(7) . 3_656
O27 Na6 Na7 45.3(6) . 3_656
O80 Na6 Na7 105.7(7) . 3_656
Na4 Na6 Na7 109.3(5) . 3_656
O37 Na6 Na11 104.5(7) 3_656 .
O59 Na6 Na11 104.5(7) . .
O19 Na6 Na11 148.0(7) . .
O27 Na6 Na11 44.9(6) . .
O80 Na6 Na11 45.6(6) . .
Na4 Na6 Na11 59.9(4) . .
Na7 Na6 Na11 61.2(4) 3_656 .
O37 Na6 Na10 103.8(7) 3_656 3_656
O59 Na6 Na10 45.1(6) . 3_656
O19 Na6 Na10 45.0(6) . 3_656
O27 Na6 Na10 148.3(7) . 3_656
O80 Na6 Na10 105.1(7) . 3_656
Na4 Na6 Na10 61.1(4) . 3_656
Na7 Na6 Na10 110.0(5) 3_656 3_656
Na11 Na6 Na10 109.9(5) . 3_656
O37 Na6 Na3 43.8(5) 3_656 3_656
O59 Na6 Na3 105.2(7) . 3_656
O19 Na6 Na3 45.1(6) . 3_656
O27 Na6 Na3 104.7(7) . 3_656
O80 Na6 Na3 148.7(7) . 3_656
Na4 Na6 Na3 109.5(5) . 3_656
Na7 Na6 Na3 60.3(4) 3_656 3_656
Na11 Na6 Na3 109.5(5) . 3_656
Na10 Na6 Na3 61.0(4) 3_656 3_656
O37 Na6 U19 140.3(7) 3_656 .
O59 Na6 U19 22.3(5) . .
O19 Na6 U19 74.4(6) . .
O27 Na6 U19 139.1(7) . .
O80 Na6 U19 72.9(6) . .
Na4 Na6 U19 62.9(3) . .
Na7 Na6 U19 170.7(5) 3_656 .
Na11 Na6 U19 115.2(5) . .
Na10 Na6 U19 62.3(4) 3_656 .
Na3 Na6 U19 116.2(4) 3_656 .
O37 Na6 U16 23.8(5) 3_656 3_656
O59 Na6 U16 139.4(7) . 3_656
O19 Na6 U16 73.1(6) . 3_656
O27 Na6 U16 74.5(6) . 3_656
O80 Na6 U16 139.7(7) . 3_656
Na4 Na6 U16 170.0(5) . 3_656
Na7 Na6 U16 62.3(3) 3_656 3_656
Na11 Na6 U16 116.2(5) . 3_656
Na10 Na6 U16 115.2(4) 3_656 3_656
Na3 Na6 U16 62.2(3) 3_656 3_656
U19 Na6 U16 124.8(4) . 3_656
O37 Na7 O94 71.9(8) . .
O37 Na7 O76 143.3(9) . .
O94 Na7 O76 71.8(8) . .
O37 Na7 O27 73.0(8) . 3_656
O94 Na7 O27 144.7(9) . 3_656
O76 Na7 O27 142.6(9) . 3_656
O37 Na7 O50 144.3(10) . 3_656
O94 Na7 O50 142.6(9) . 3_656
O76 Na7 O50 71.0(8) . 3_656
O27 Na7 O50 71.8(8) 3_656 3_656
O37 Na7 Na6 44.4(6) . 3_656
O94 Na7 Na6 104.0(7) . 3_656
O76 Na7 Na6 144.8(8) . 3_656
O27 Na7 Na6 45.5(6) 3_656 3_656
O50 Na7 Na6 103.8(7) 3_656 3_656
O37 Na7 Na3 44.0(5) . .
O94 Na7 Na3 44.2(6) . .
O76 Na7 Na3 103.2(7) . .
O27 Na7 Na3 105.2(7) 3_656 .
O50 Na7 Na3 145.3(8) 3_656 .
Na6 Na7 Na3 60.6(4) 3_656 .
O37 Na7 Na4 102.7(7) . .
O94 Na7 Na4 44.8(5) . .
O76 Na7 Na4 44.9(6) . .
O27 Na7 Na4 145.0(8) 3_656 .
O50 Na7 Na4 102.7(7) 3_656 .
Na6 Na7 Na4 107.0(5) 3_656 .
Na3 Na7 Na4 59.3(4) . .
O37 Na7 Na11 103.1(7) . 3_656
O94 Na7 Na11 145.7(8) . 3_656
O76 Na7 Na11 103.7(7) . 3_656
O27 Na7 Na11 43.9(6) 3_656 3_656
O50 Na7 Na11 44.9(6) 3_656 3_656
Na6 Na7 Na11 59.5(4) 3_656 3_656
Na3 Na7 Na11 108.4(5) . 3_656
Na4 Na7 Na11 107.5(5) . 3_656
O37 Na7 Na10 145.1(8) . 3_656
O94 Na7 Na10 104.0(7) . 3_656
O76 Na7 Na10 44.2(6) . 3_656
O27 Na7 Na10 103.0(7) 3_656 3_656
O50 Na7 Na10 43.1(6) 3_656 3_656
Na6 Na7 Na10 107.8(5) 3_656 3_656
Na3 Na7 Na10 108.6(5) . 3_656
Na4 Na7 Na10 60.3(4) . 3_656
Na11 Na7 Na10 60.1(4) 3_656 3_656
O37 Na7 U16 24.5(5) . .
O94 Na7 U16 74.0(6) . .
O76 Na7 U16 140.5(7) . .
O27 Na7 U16 75.3(6) 3_656 .
O50 Na7 U16 141.8(7) 3_656 .
Na6 Na7 U16 63.4(3) 3_656 .
Na3 Na7 U16 62.7(3) . .
Na4 Na7 U16 115.3(4) . .
Na11 Na7 U16 115.7(5) 3_656 .
Na10 Na7 U16 169.6(6) 3_656 .
O37 Na7 U15 75.3(6) . 3_656
O94 Na7 U15 141.2(7) . 3_656
O76 Na7 U15 140.2(7) . 3_656
O27 Na7 U15 23.2(5) 3_656 3_656
O50 Na7 U15 74.6(6) 3_656 3_656
Na6 Na7 U15 63.3(3) 3_656 3_656
Na3 Na7 U15 116.5(5) . 3_656
Na4 Na7 U15 168.2(6) . 3_656
Na11 Na7 U15 62.3(3) 3_656 3_656
Na10 Na7 U15 114.7(5) 3_656 3_656
U16 Na7 U15 67.5(2) . 3_656
O53 Na8 O31 73.2(7) . 3_566
O53 Na8 O100 142.2(9) . 3_566
O31 Na8 O100 144.1(9) 3_566 3_566
O53 Na8 O41 145.4(9) . 3_566
O31 Na8 O41 72.3(8) 3_566 3_566
O100 Na8 O41 72.0(7) 3_566 3_566
O53 Na8 O98 70.9(8) . 3_566
O31 Na8 O98 144.0(9) 3_566 3_566
O100 Na8 O98 71.4(7) 3_566 3_566
O41 Na8 O98 143.2(9) 3_566 3_566
O53 Na8 Na2 105.4(7) . 3_566
O31 Na8 Na2 45.6(6) 3_566 3_566
O100 Na8 Na2 104.1(7) 3_566 3_566
O41 Na8 Na2 45.4(6) 3_566 3_566
O98 Na8 Na2 145.6(7) 3_566 3_566
O53 Na8 Na1 146.3(7) . 3_566
O31 Na8 Na1 104.0(7) 3_566 3_566
O100 Na8 Na1 45.5(6) 3_566 3_566
O41 Na8 Na1 44.8(5) 3_566 3_566
O98 Na8 Na1 104.0(6) 3_566 3_566
Na2 Na8 Na1 59.4(4) 3_566 3_566
O53 Na8 Na5 44.6(5) . .
O31 Na8 Na5 104.8(6) 3_566 .
O100 Na8 Na5 103.4(6) 3_566 .
O41 Na8 Na5 146.6(7) 3_566 .
O98 Na8 Na5 44.5(5) 3_566 .
Na2 Na8 Na5 108.2(5) 3_566 .
Na1 Na8 Na5 108.0(5) 3_566 .
O53 Na8 Na12 44.3(6) . .
O31 Na8 Na12 44.7(5) 3_566 .
O100 Na8 Na12 148.3(7) 3_566 .
O41 Na8 Na12 105.5(7) 3_566 .
O98 Na8 Na12 103.9(7) 3_566 .
Na2 Na8 Na12 61.5(4) 3_566 .
Na1 Na8 Na12 109.9(5) 3_566 .
Na5 Na8 Na12 60.7(4) . .
O53 Na8 Na9 103.5(7) . .
O31 Na8 Na9 147.2(7) 3_566 .
O100 Na8 Na9 44.3(5) 3_566 .
O41 Na8 Na9 103.9(7) 3_566 .
O98 Na8 Na9 44.5(6) 3_566 .
Na2 Na8 Na9 108.0(5) 3_566 .
Na1 Na8 Na9 60.3(4) 3_566 .
Na5 Na8 Na9 60.0(4) . .
Na12 Na8 Na9 110.1(5) . .
O53 Na8 U17 74.3(5) . 3_566
O31 Na8 U17 22.9(5) 3_566 3_566
O100 Na8 U17 141.1(7) 3_566 3_566
O41 Na8 U17 75.0(6) 3_566 3_566
O98 Na8 U17 139.7(7) 3_566 3_566
Na2 Na8 U17 64.0(3) 3_566 3_566
Na1 Na8 U17 116.2(5) 3_566 3_566
Na5 Na8 U17 115.5(4) . 3_566
Na12 Na8 U17 61.4(3) . 3_566
Na9 Na8 U17 170.1(5) . 3_566
O53 Na8 U7 139.2(7) . 3_566
O31 Na8 U7 140.0(7) 3_566 3_566
O100 Na8 U7 22.8(4) 3_566 3_566
O41 Na8 U7 73.6(6) 3_566 3_566
O98 Na8 U7 73.9(5) 3_566 3_566
Na2 Na8 U7 115.4(4) 3_566 3_566
Na1 Na8 U7 63.0(3) 3_566 3_566
Na5 Na8 U7 115.1(4) . 3_566
Na12 Na8 U7 171.1(5) . 3_566
Na9 Na8 U7 62.2(3) . 3_566
U17 Na8 U7 125.8(4) 3_566 3_566
O66 Na9 O72 72.4(7) . .
O66 Na9 O100 142.9(8) . 3_566
O72 Na9 O100 143.6(9) . 3_566
O66 Na9 O98 72.0(7) . 3_566
O72 Na9 O98 144.1(9) . 3_566
O100 Na9 O98 71.2(7) 3_566 3_566
O66 Na9 O70 142.3(8) . 3_566
O72 Na9 O70 70.1(7) . 3_566
O100 Na9 O70 73.7(7) 3_566 3_566
O98 Na9 O70 144.5(9) 3_566 3_566
O66 Na9 Na2 44.6(6) . .
O72 Na9 Na2 46.1(5) . .
O100 Na9 Na2 144.0(7) 3_566 .
O98 Na9 Na2 102.5(6) 3_566 .
O70 Na9 Na2 102.9(7) 3_566 .
O66 Na9 Na5 45.6(5) . .
O72 Na9 Na5 104.7(6) . .
O100 Na9 Na5 102.1(6) 3_566 .
O98 Na9 Na5 43.9(5) 3_566 .
O70 Na9 Na5 144.4(7) 3_566 .
Na2 Na9 Na5 59.4(4) . .
O66 Na9 Na1 144.8(7) . 3_566
O72 Na9 Na1 103.6(7) . 3_566
O100 Na9 Na1 44.7(6) 3_566 3_566
O98 Na9 Na1 102.7(7) 3_566 3_566
O70 Na9 Na1 45.9(5) 3_566 3_566
Na2 Na9 Na1 107.0(5) . 3_566
Na5 Na9 Na1 106.1(5) . 3_566
O66 Na9 Na8 103.9(6) . .
O72 Na9 Na8 145.0(7) . .
O100 Na9 Na8 43.9(5) 3_566 .
O98 Na9 Na8 44.5(6) 3_566 .
O70 Na9 Na8 104.2(7) 3_566 .
Na2 Na9 Na8 106.3(5) . .
Na5 Na9 Na8 59.0(4) . .
Na1 Na9 Na8 58.9(4) 3_566 .
O66 Na9 Na12 104.4(7) . 3_566
O72 Na9 Na12 43.9(6) . 3_566
O100 Na9 Na12 103.8(7) 3_566 3_566
O98 Na9 Na12 146.0(7) 3_566 3_566
O70 Na9 Na12 42.4(5) 3_566 3_566
Na2 Na9 Na12 61.1(4) . 3_566
Na5 Na9 Na12 109.0(5) . 3_566
Na1 Na9 Na12 60.2(4) 3_566 3_566
Na8 Na9 Na12 108.1(5) . 3_566
O66 Na9 U18 74.1(6) . 3_566
O72 Na9 U18 141.0(7) . 3_566
O100 Na9 U18 73.9(6) 3_566 3_566
O98 Na9 U18 23.9(5) 3_566 3_566
O70 Na9 U18 142.1(6) 3_566 3_566
Na2 Na9 U18 114.8(4) . 3_566
Na5 Na9 U18 62.6(3) . 3_566
Na1 Na9 U18 115.3(4) 3_566 3_566
Na8 Na9 U18 63.2(3) . 3_566
Na12 Na9 U18 169.9(5) 3_566 3_566
O66 Na9 U14 74.3(5) . .
O72 Na9 U14 23.1(5) . .
O100 Na9 U14 141.3(6) 3_566 .
O98 Na9 U14 141.3(7) 3_566 .
O70 Na9 U14 73.0(5) 3_566 .
Na2 Na9 U14 63.8(3) . .
Na5 Na9 U14 116.4(4) . .
Na1 Na9 U14 115.8(4) 3_566 .
Na8 Na9 U14 168.0(5) . .
Na12 Na9 U14 61.7(3) 3_566 .
U18 Na9 U14 126.1(4) 3_566 .
O50 Na10 O76 71.2(8) . 3_656
O50 Na10 O59 143.5(9) . 3_656
O76 Na10 O59 72.7(8) 3_656 3_656
O50 Na10 O19 143.0(10) . 3_656
O76 Na10 O19 143.7(9) 3_656 3_656
O59 Na10 O19 71.5(8) 3_656 3_656
O50 Na10 O40 70.7(8) . .
O76 Na10 O40 141.4(9) 3_656 .
O59 Na10 O40 143.7(9) 3_656 .
O19 Na10 O40 72.8(8) 3_656 .
O50 Na10 Na6 142.7(8) . 3_656
O76 Na10 Na6 102.6(7) 3_656 3_656
O59 Na10 Na6 44.0(6) 3_656 3_656
O19 Na10 Na6 44.8(5) 3_656 3_656
O40 Na10 Na6 103.6(7) . 3_656
O50 Na10 Na4 103.0(7) . 3_656
O76 Na10 Na4 44.5(5) 3_656 3_656
O59 Na10 Na4 44.3(5) 3_656 3_656
O19 Na10 Na4 102.7(7) 3_656 3_656
O40 Na10 Na4 142.9(8) . 3_656
Na6 Na10 Na4 58.7(4) 3_656 3_656
O50 Na10 Na7 44.2(6) . 3_656
O76 Na10 Na7 43.4(6) 3_656 3_656
O59 Na10 Na7 103.1(7) 3_656 3_656
O19 Na10 Na7 143.4(8) 3_656 3_656
O40 Na10 Na7 101.7(7) . 3_656
Na6 Na10 Na7 105.8(5) 3_656 3_656
Na4 Na10 Na7 59.4(4) 3_656 3_656
O50 Na10 Na11 44.7(6) . .
O76 Na10 Na11 102.6(7) 3_656 .
O59 Na10 Na11 143.2(8) 3_656 .
O19 Na10 Na11 102.2(8) 3_656 .
O40 Na10 Na11 42.7(5) . .
Na6 Na10 Na11 105.7(6) 3_656 .
Na4 Na10 Na11 106.6(5) 3_656 .
Na7 Na10 Na11 59.8(4) 3_656 .
O50 Na10 Na3 102.5(8) . .
O76 Na10 Na3 143.0(8) 3_656 .
O59 Na10 Na3 102.8(7) 3_656 .
O19 Na10 Na3 44.3(6) 3_656 .
O40 Na10 Na3 44.4(6) . .
Na6 Na10 Na3 59.6(4) 3_656 .
Na4 Na10 Na3 106.5(5) 3_656 .
Na7 Na10 Na3 106.4(6) 3_656 .
Na11 Na10 Na3 58.6(4) . .
O50 Na10 U10 23.8(5) . .
O76 Na10 U10 74.5(6) 3_656 .
O59 Na10 U10 142.2(8) 3_656 .
O19 Na10 U10 141.1(7) 3_656 .
O40 Na10 U10 73.4(6) . .
Na6 Na10 U10 166.5(6) 3_656 .
Na4 Na10 U10 115.8(5) 3_656 .
Na7 Na10 U10 62.9(3) 3_656 .
Na11 Na10 U10 62.9(3) . .
Na3 Na10 U10 114.7(5) . .
O50 Na10 U9 74.5(6) . .
O76 Na10 U9 141.3(7) 3_656 .
O59 Na10 U9 141.3(7) 3_656 .
O19 Na10 U9 74.4(6) 3_656 .
O40 Na10 U9 24.0(5) . .
Na6 Na10 U9 115.6(5) 3_656 .
Na4 Na10 U9 166.8(6) 3_656 .
Na7 Na10 U9 115.2(5) 3_656 .
Na11 Na10 U9 62.2(3) . .
Na3 Na10 U9 62.3(3) . .
U10 Na10 U9 66.9(3) . .
O40 Na11 O27 142.4(10) . .
O40 Na11 O99 74.2(8) . .
O27 Na11 O99 142.9(9) . .
O40 Na11 O80 144.3(9) . .
O27 Na11 O80 73.0(8) . .
O99 Na11 O80 70.1(8) . .
O40 Na11 O50 70.8(8) . .
O27 Na11 O50 71.6(8) . .
O99 Na11 O50 144.7(9) . .
O80 Na11 O50 144.4(9) . .
O40 Na11 Na4 105.1(7) . .
O27 Na11 Na4 104.1(7) . .
O99 Na11 Na4 44.2(5) . .
O80 Na11 Na4 45.3(6) . .
O50 Na11 Na4 144.6(7) . .
O40 Na11 Na3 45.8(6) . .
O27 Na11 Na3 146.1(7) . .
O99 Na11 Na3 45.6(6) . .
O80 Na11 Na3 104.1(7) . .
O50 Na11 Na3 103.4(7) . .
Na4 Na11 Na3 60.0(4) . .
O40 Na11 Na6 145.6(7) . .
O27 Na11 Na6 45.3(6) . .
O99 Na11 Na6 103.0(7) . .
O80 Na11 Na6 46.7(6) . .
O50 Na11 Na6 103.1(7) . .
Na4 Na11 Na6 59.8(4) . .
Na3 Na11 Na6 107.6(5) . .
O40 Na11 Na7 103.7(7) . 3_656
O27 Na11 Na7 44.2(6) . 3_656
O99 Na11 Na7 146.1(7) . 3_656
O80 Na11 Na7 104.9(7) . 3_656
O50 Na11 Na7 44.3(6) . 3_656
Na4 Na11 Na7 107.7(5) . 3_656
Na3 Na11 Na7 108.5(5) . 3_656
Na6 Na11 Na7 59.3(4) . 3_656
O40 Na11 Na10 44.5(6) . .
O27 Na11 Na10 103.2(7) . .
O99 Na11 Na10 105.8(7) . .
O80 Na11 Na10 147.9(7) . .
O50 Na11 Na10 43.1(6) . .
Na4 Na11 Na10 108.8(5) . .
Na3 Na11 Na10 61.0(4) . .
Na6 Na11 Na10 107.6(5) . .
Na7 Na11 Na10 60.0(4) 3_656 .
O40 Na11 U11 74.6(6) . .
O27 Na11 U11 141.0(7) . .
O99 Na11 U11 23.0(5) . .
O80 Na11 U11 73.3(6) . .
O50 Na11 U11 140.7(7) . .
Na4 Na11 U11 63.1(3) . .
Na3 Na11 U11 62.4(3) . .
Na6 Na11 U11 116.1(5) . .
Na7 Na11 U11 169.0(5) 3_656 .
Na10 Na11 U11 115.8(4) . .
O40 Na11 U9 22.4(5) . .
O27 Na11 U9 139.4(7) . .
O99 Na11 U9 75.9(6) . .
O80 Na11 U9 140.0(7) . .
O50 Na11 U9 73.6(6) . .
Na4 Na11 U9 116.3(4) . .
Na3 Na11 U9 62.9(3) . .
Na6 Na11 U9 168.0(5) . .
Na7 Na11 U9 115.1(5) 3_656 .
Na10 Na11 U9 61.9(3) . .
U11 Na11 U9 67.3(2) . .
O70 Na12 O53 143.0(10) . .
O70 Na12 O72 71.3(8) . 3_566
O53 Na12 O72 142.7(9) . 3_566
O70 Na12 O31 142.0(10) . 3_566
O53 Na12 O31 72.2(7) . 3_566
O72 Na12 O31 71.2(7) 3_566 3_566
O70 Na12 O85 71.2(8) . .
O53 Na12 O85 72.3(8) . .
O72 Na12 O85 141.7(9) 3_566 .
O31 Na12 O85 143.7(9) 3_566 .
O70 Na12 Na8 142.3(7) . .
O53 Na12 Na8 43.8(6) . .
O72 Na12 Na8 101.9(6) 3_566 .
O31 Na12 Na8 43.9(5) 3_566 .
O85 Na12 Na8 102.6(7) . .
O70 Na12 Na5 102.6(7) . .
O53 Na12 Na5 43.7(5) . .
O72 Na12 Na5 141.6(7) 3_566 .
O31 Na12 Na5 102.5(7) 3_566 .
O85 Na12 Na5 43.8(5) . .
Na8 Na12 Na5 59.2(4) . .
O70 Na12 Na1 45.5(6) . .
O53 Na12 Na1 101.0(7) . .
O72 Na12 Na1 102.3(6) 3_566 .
O31 Na12 Na1 140.6(7) 3_566 .
O85 Na12 Na1 42.8(5) . .
Na8 Na12 Na1 104.3(5) . .
Na5 Na12 Na1 57.8(4) . .
O70 Na12 Na9 44.5(6) . 3_566
O53 Na12 Na9 141.3(7) . 3_566
O72 Na12 Na9 43.3(5) 3_566 3_566
O31 Na12 Na9 101.0(7) 3_566 3_566
O85 Na12 Na9 101.6(7) . 3_566
Na8 Na12 Na9 104.8(5) . 3_566
Na5 Na12 Na9 105.4(5) . 3_566
Na1 Na12 Na9 59.5(4) . 3_566
O70 Na12 Na2 101.9(7) . 3_566
O53 Na12 Na2 101.9(7) . 3_566
O72 Na12 Na2 44.2(5) 3_566 3_566
O31 Na12 Na2 43.9(6) 3_566 3_566
O85 Na12 Na2 140.3(7) . 3_566
Na8 Na12 Na2 58.5(4) . 3_566
Na5 Na12 Na2 104.7(5) . 3_566
Na1 Na12 Na2 104.0(5) . 3_566
Na9 Na12 Na2 57.9(4) 3_566 3_566
O70 Na12 U17 141.2(8) . 3_566
O53 Na12 U17 75.3(6) . 3_566
O72 Na12 U17 74.7(5) 3_566 3_566
O31 Na12 U17 24.8(4) 3_566 3_566
O85 Na12 U17 143.3(7) . 3_566
Na8 Na12 U17 63.1(3) . 3_566
Na5 Na12 U17 115.7(4) . 3_566
Na1 Na12 U17 165.4(5) . 3_566
Na9 Na12 U17 114.6(5) 3_566 3_566
Na2 Na12 U17 63.7(3) 3_566 3_566
O70 Na12 U2 141.7(8) . .
O53 Na12 U2 24.8(5) . .
O72 Na12 U2 142.6(6) 3_566 .
O31 Na12 U2 75.8(6) 3_566 .
O85 Na12 U2 75.4(6) . .
Na8 Na12 U2 63.3(4) . .
Na5 Na12 U2 62.8(3) . .
Na1 Na12 U2 114.4(5) . .
Na9 Na12 U2 166.0(5) 3_566 .
Na2 Na12 U2 115.8(4) 3_566 .
U17 Na12 U2 67.9(3) 3_566 .
O82 O2 U20 71.0(11) . 3_656
O82 O2 U9 69.6(11) . .
U20 O2 U9 124.7(10) 3_656 .
O64 O3 U8 71.4(12) . .
O64 O3 U17 71.1(11) . .
U8 O3 U17 126.5(9) . .
O43 O4 U14 69.4(12) . .
O43 O4 U12 69.8(12) . 3_566
U14 O4 U12 122.6(10) . 3_566
O87 O5 U7 70.8(12) . .
O87 O5 U18 71.6(11) . .
U7 O5 U18 125.0(10) . .
O61 O6 U9 73.6(11) . .
O61 O6 U11 68.5(11) . .
U9 O6 U11 125.9(8) . .
O28 O8 U8 72.7(13) . .
O28 O8 U7 70.6(12) . .
U8 O8 U7 127.4(9) . .
O77 O9 U19 72.2(11) . .
O77 O9 U4 71.7(11) . .
U19 O9 U4 125.3(9) . .
O52 O10 U4 71.3(13) . .
O52 O10 U15 70.8(13) . .
U4 O10 U15 126.2(9) . .
O92 O11 U11 70.7(12) . .
O92 O11 U4 71.4(12) . .
U11 O11 U4 126.3(10) . .
O42 O12 U3 69.3(11) . .
O42 O12 U2 70.9(11) . .
U3 O12 U2 125.1(10) . .
O25 O13 U12 71.0(11) . .
O25 O13 U3 68.9(11) . .
U12 O13 U3 124.5(8) . .
O63 O14 U14 73.9(12) . .
O63 O14 U13 69.6(11) . .
U14 O14 U13 126.1(9) . .
O60 O15 U15 70.9(12) . .
O60 O15 U10 68.3(11) . .
U15 O15 U10 122.8(9) . .
O35 O16 U8 71.2(11) . .
O35 O16 U1 70.2(11) . .
U8 O16 U1 124.4(9) . .
U20 O19 Na6 126.5(10) . .
U20 O19 Na10 122.7(11) . 3_656
Na6 O19 Na10 90.2(8) . 3_656
U20 O19 Na3 125.1(10) . 3_656
Na6 O19 Na3 90.3(8) . 3_656
Na10 O19 Na3 91.6(8) 3_656 3_656
O24 O20 U7 71.4(11) . .
O24 O20 U12 70.6(11) . .
U7 O20 U12 126.8(9) . .
O95 O21 U5 70.6(12) . .
O95 O21 U16 69.0(12) . .
U5 O21 U16 123.9(9) . .
O57 O23 U20 71.1(13) . .
O57 O23 U19 69.6(11) . .
U20 O23 U19 125.9(10) . .
O20 O24 U7 70.7(11) . .
O20 O24 U12 71.7(12) . .
U7 O24 U12 127.1(10) . .
O13 O25 U3 72.1(11) . .
O13 O25 U12 70.1(12) . .
U3 O25 U12 126.1(9) . .
U15 O27 Na11 125.2(10) . .
U15 O27 Na7 124.5(11) . 3_656
Na11 O27 Na7 91.9(8) . 3_656
U15 O27 Na6 125.5(10) . .
Na11 O27 Na6 89.8(8) . .
Na7 O27 Na6 89.2(8) 3_656 .
O8 O28 U7 72.0(12) . .
O8 O28 U8 69.8(12) . .
U7 O28 U8 126.3(9) . .
O32 O29 U1 70.2(11) . .
O32 O29 U3 71.4(11) . .
U1 O29 U3 123.9(8) . .
O33 O30 U14 71.0(12) . .
O33 O30 U17 69.8(12) . .
U14 O30 U17 124.5(9) . .
U17 O31 Na8 125.8(10) . 3_566
U17 O31 Na2 127.1(10) . .
Na8 O31 Na2 89.6(8) 3_566 .
U17 O31 Na12 120.6(9) . 3_566
Na8 O31 Na12 91.4(8) 3_566 3_566
Na2 O31 Na12 92.3(8) . 3_566
O29 O32 U1 72.7(11) . .
O29 O32 U3 71.9(11) . .
U1 O32 U3 125.8(9) . .
O30 O33 U14 69.8(12) . .
O30 O33 U17 71.3(13) . .
U14 O33 U17 124.7(10) . .
O49 O34 U5 72.1(10) . .
O49 O34 U11 70.6(11) . .
U5 O34 U11 124.8(9) . .
O16 O35 U8 70.5(11) . .
O16 O35 U1 71.9(11) . .
U8 O35 U1 125.1(9) . .
U16 O37 Na6 124.7(10) . 3_656
U16 O37 Na7 123.3(10) . .
Na6 O37 Na7 91.6(8) 3_656 .
U16 O37 Na3 122.8(9) . .
Na6 O37 Na3 92.7(8) 3_656 .
Na7 O37 Na3 92.6(8) . .
U1 O39 Na1 126.8(9) . .
U1 O39 Na2 127.0(9) . .
Na1 O39 Na2 88.1(8) . .
U1 O39 Na5 126.4(10) . .
Na1 O39 Na5 87.7(7) . .
Na2 O39 Na5 87.9(7) . .
U9 O40 Na11 127.2(10) . .
U9 O40 Na10 122.2(11) . .
Na11 O40 Na10 92.8(8) . .
U9 O40 Na3 123.2(10) . .
Na11 O40 Na3 90.4(8) . .
Na10 O40 Na3 91.4(8) . .
U8 O41 Na1 126.4(10) . .
U8 O41 Na8 125.7(10) . 3_566
Na1 O41 Na8 89.9(8) . 3_566
U8 O41 Na2 125.4(11) . .
Na1 O41 Na2 88.8(8) . .
Na8 O41 Na2 88.9(8) 3_566 .
O12 O42 U3 72.0(11) . .
O12 O42 U2 70.6(10) . .
U3 O42 U2 126.8(9) . .
O4 O43 U14 70.0(11) . .
O4 O43 U12 69.8(13) . 3_566
U14 O43 U12 123.0(11) . 3_566
O89 O45 U18 71.8(11) . 3_566
O89 O45 U13 72.3(11) . .
U18 O45 U13 126.1(9) 3_566 .
O79 O47 U18 72.8(10) . 3_566
O79 O47 U2 70.2(11) . .
U18 O47 U2 126.1(8) 3_566 .
O67 O48 U2 69.4(11) . .
O67 O48 U17 72.4(12) . 3_566
U2 O48 U17 124.7(10) . 3_566
O34 O49 U11 71.7(10) . .
O34 O49 U5 69.9(10) . .
U11 O49 U5 124.2(8) . .
U10 O50 Na10 124.2(10) . .
U10 O50 Na7 124.2(10) . 3_656
Na10 O50 Na7 92.7(8) . 3_656
U10 O50 Na11 123.3(10) . .
Na10 O50 Na11 92.3(9) . .
Na7 O50 Na11 90.8(8) 3_656 .
O10 O52 U4 71.4(12) . .
O10 O52 U15 72.5(13) . .
U4 O52 U15 127.4(10) . .
U2 O53 Na5 124.8(10) . .
U2 O53 Na8 126.2(9) . .
Na5 O53 Na8 91.0(7) . .
U2 O53 Na12 121.1(9) . .
Na5 O53 Na12 92.3(8) . .
Na8 O53 Na12 91.8(9) . .
O78 O54 U16 72.5(12) . 3_656
O78 O54 U15 70.1(12) . .
U16 O54 U15 127.4(9) 3_656 .
O75 O56 U9 70.2(13) . .
O75 O56 U10 69.7(13) . .
U9 O56 U10 124.3(10) . .
O23 O57 U20 70.8(12) . .
O23 O57 U19 72.5(12) . .
U20 O57 U19 127.7(9) . .
U19 O59 Na6 127.0(10) . .
U19 O59 Na4 124.5(10) . .
Na6 O59 Na4 89.4(8) . .
U19 O59 Na10 123.2(10) . 3_656
Na6 O59 Na10 90.9(9) . 3_656
Na4 O59 Na10 91.1(8) . 3_656
O15 O60 U10 72.7(12) . .
O15 O60 U15 70.2(11) . .
U10 O60 U15 125.3(9) . .
O6 O61 U11 73.7(11) . .
O6 O61 U9 68.1(11) . .
U11 O61 U9 125.7(8) . .
O14 O63 U13 73.2(12) . .
O14 O63 U14 68.7(12) . .
U13 O63 U14 125.0(10) . .
O3 O64 U17 72.4(12) . .
O3 O64 U8 72.3(11) . .
U17 O64 U8 127.9(10) . .
O84 O65 U16 71.7(12) . 3_656
O84 O65 U20 71.2(11) . .
U16 O65 U20 125.2(9) 3_656 .
U13 O66 Na2 125.6(9) . .
U13 O66 Na9 125.5(9) . .
Na2 O66 Na9 90.6(8) . .
U13 O66 Na5 124.7(9) . .
Na2 O66 Na5 88.7(8) . .
Na9 O66 Na5 90.6(7) . .
O48 O67 U2 72.2(12) . .
O48 O67 U17 70.1(12) . 3_566
U2 O67 U17 125.1(8) . 3_566
O93 O69 U19 71.7(11) . .
O93 O69 U6 70.4(11) . .
U19 O69 U6 125.6(9) . .
U12 O70 Na12 125.5(10) . .
U12 O70 Na9 122.4(11) . 3_566
Na12 O70 Na9 93.1(8) . 3_566
U12 O70 Na1 124.8(10) . .
Na12 O70 Na1 92.0(8) . .
Na9 O70 Na1 89.0(7) 3_566 .
U14 O72 Na9 125.1(9) . .
U14 O72 Na12 122.7(9) . 3_566
Na9 O72 Na12 92.7(8) . 3_566
U14 O72 Na2 125.6(9) . .
Na9 O72 Na2 88.8(7) . .
Na12 O72 Na2 91.9(8) 3_566 .
O81 O73 U1 70.2(10) . .
O81 O73 U13 69.7(10) . .
U1 O73 U13 125.5(9) . .
O56 O75 U10 72.0(12) . .
O56 O75 U9 71.5(14) . .
U10 O75 U9 126.8(11) . .
U6 O76 Na7 125.5(10) . .
U6 O76 Na4 124.2(10) . .
Na7 O76 Na4 91.2(8) . .
U6 O76 Na10 122.7(10) . 3_656
Na7 O76 Na10 92.4(9) . 3_656
Na4 O76 Na10 91.3(8) . 3_656
O9 O77 U19 70.3(11) . .
O9 O77 U4 71.1(12) . .
U19 O77 U4 123.6(9) . .
O54 O78 U15 72.6(12) . .
O54 O78 U16 70.5(12) . 3_656
U15 O78 U16 127.7(11) . 3_656
O47 O79 U2 72.2(11) . .
O47 O79 U18 69.6(10) . 3_566
U2 O79 U18 125.3(9) . 3_566
U4 O80 Na4 127.8(11) . .
U4 O80 Na11 125.7(10) . .
Na4 O80 Na11 88.7(8) . .
U4 O80 Na6 126.5(10) . .
Na4 O80 Na6 87.5(7) . .
Na11 O80 Na6 87.6(8) . .
O73 O81 U13 72.3(10) . .
O73 O81 U1 71.8(10) . .
U13 O81 U1 128.5(9) . .
O2 O82 U9 71.8(12) . .
O2 O82 U20 70.2(11) . 3_656
U9 O82 U20 125.7(10) . 3_656
O65 O84 U20 70.7(12) . .
O65 O84 U16 70.3(11) . 3_656
U20 O84 U16 124.0(9) . 3_656
U3 O85 Na1 127.4(10) . .
U3 O85 Na5 126.9(11) . .
Na1 O85 Na5 89.5(7) . .
U3 O85 Na12 120.1(9) . .
Na1 O85 Na12 91.9(8) . .
Na5 O85 Na12 90.6(8) . .
O96 O86 U5 71.3(12) . .
O96 O86 U6 71.3(11) . .
U5 O86 U6 125.5(9) . .
O5 O87 U7 71.2(12) . .
O5 O87 U18 70.9(11) . .
U7 O87 U18 124.7(9) . .
O97 O88 U6 70.5(11) . 3_656
O97 O88 U10 68.3(12) . .
U6 O88 U10 124.5(9) 3_656 .
O45 O89 U18 70.2(11) . 3_566
O45 O89 U13 70.6(11) . .
U18 O89 U13 123.9(9) 3_566 .
O11 O92 U11 70.2(12) . .
O11 O92 U4 69.7(12) . .
U11 O92 U4 124.8(10) . .
O69 O93 U6 71.6(11) . .
O69 O93 U19 70.2(11) . .
U6 O93 U19 125.4(9) . .
U5 O94 Na7 125.8(10) . .
U5 O94 Na3 123.9(10) . .
Na7 O94 Na3 91.8(9) . .
U5 O94 Na4 124.2(10) . .
Na7 O94 Na4 91.2(8) . .
Na3 O94 Na4 89.6(8) . .
O21 O95 U16 72.9(13) . .
O21 O95 U5 71.5(12) . .
U16 O95 U5 127.1(10) . .
O86 O96 U5 70.6(12) . .
O86 O96 U6 70.9(11) . .
U5 O96 U6 124.7(11) . .
O88 O97 U10 72.7(12) . .
O88 O97 U6 71.0(11) . 3_656
U10 O97 U6 127.8(10) . 3_656
U18 O98 Na5 125.9(10) . 3_566
U18 O98 Na9 122.5(10) . 3_566
Na5 O98 Na9 91.1(8) 3_566 3_566
U18 O98 Na8 126.0(10) . 3_566
Na5 O98 Na8 89.9(8) 3_566 3_566
Na9 O98 Na8 91.0(8) 3_566 3_566
U11 O99 Na4 128.4(11) . .
U11 O99 Na11 124.7(10) . .
Na4 O99 Na11 90.3(8) . .
U11 O99 Na3 122.6(9) . .
Na4 O99 Na3 90.2(8) . .
Na11 O99 Na3 89.3(8) . .
U7 O100 Na8 125.5(9) . 3_566
U7 O100 Na9 124.2(10) . 3_566
Na8 O100 Na9 91.8(7) 3_566 3_566
U7 O100 Na1 124.7(10) . .
Na8 O100 Na1 89.4(8) 3_566 .
Na9 O100 Na1 90.7(7) 3_566 .
C46 N1 C18 110(3) . .
C46 N1 C22 111(3) . .
C18 N1 C22 107(3) . .
C46 N1 C1 107(2) . .
C18 N1 C1 113(3) . .
C22 N1 C1 108(3) . .
C16 N2 C23 118(3) . .
C16 N2 C15 107(3) . .
C23 N2 C15 111(3) . .
C16 N2 C42 108(3) . .
C23 N2 C42 105(3) . .
C15 N2 C42 107(3) . .
C17 N3 C13 118(3) . .
C17 N3 C31 106(2) . .
C13 N3 C31 111(3) . .
C17 N3 C7 116(3) . .
C13 N3 C7 98(3) . .
C31 N3 C7 108(3) . .
C12 N4 C58 111(3) . .
C12 N4 C28 102(3) . .
C58 N4 C28 107(3) . .
C12 N4 C41 114(3) . .
C58 N4 C41 118(3) . .
C28 N4 C41 102(3) . .
C48 N5 C67 115(3) . .
C48 N5 C82 114(3) . .
C67 N5 C82 107(3) . .
C48 N5 C77 104(2) . .
C67 N5 C77 107(3) . .
C82 N5 C77 109(3) . .
C20 N6 C27 108(3) . .
C20 N6 C44 117(3) . .
C27 N6 C44 110(3) . .
C20 N6 C72 103(3) . .
C27 N6 C72 116(3) . .
C44 N6 C72 104(3) . .
C51 N7 C100 112(3) . .
C51 N7 C21 106(3) . .
C100 N7 C21 112(3) . .
C51 N7 C70 114(3) . .
C100 N7 C70 107(3) . .
C21 N7 C70 106(3) . .
C92 N8 C71 104(3) . .
C92 N8 C103 118(3) . .
C71 N8 C103 115(3) . .
C92 N8 C89 111(3) . .
C71 N8 C89 113(3) . .
C103 N8 C89 96(3) . .
C79 N9 C69 111(3) . .
C79 N9 C88 111(3) . .
C69 N9 C88 112(3) . .
C79 N9 C96 107(3) . .
C69 N9 C96 107(3) . .
C88 N9 C96 109(3) . .
N1 C1 C19 112(3) . .
C7 C2 C4 104(3) . .
C26 C3 C31 111(3) . .
C27 C5 C76 108(4) . .
C14 C6 C20 107(3) . .
C2 C7 N3 114(3) . .
C16 C8 C57 110(3) . .
C23 C9 C30 105(3) . .
C29 C10 C18 107(3) . .
C12 C11 C37 106(3) . .
N4 C12 C11 110(3) . .
N3 C13 C61 104(3) . .
C24 C15 N2 116(3) . .
N2 C16 C8 111(3) . .
N3 C17 C33 113(3) . .
N1 C18 C10 111(3) . .
C80 C19 C1 105(4) . .
N6 C20 C6 110(3) . .
C35 C21 N7 113(3) . .
N1 C22 C32 118(3) . .
N2 C23 C9 111(3) . .
C15 C24 C50 107(3) . .
N6 C27 C5 112(3) . .
C59 C28 N4 113(3) . .
C3 C31 N3 118(3) . .
C38 C32 C22 109(3) . .
C49 C33 C17 108(3) . .
C41 C34 C25 99(4) . .
C21 C35 C56 101(3) . .
C48 C39 C36 105(3) . .
C43 C40 C67 109(3) . .
C34 C41 N4 105(4) . .
C65 C42 N2 114(4) . .
C66 C44 N6 115(3) . .
C47 C45 C46 114(4) . .
N1 C46 C45 116(3) . .
N5 C48 C39 110(3) . .
C63 C51 N7 109(4) . .
N4 C58 C68 104(4) . .
C54 C59 C28 103(4) . .
C106 C61 C13 107(4) . .
C53 C62 C89 111(4) . .
C51 C63 C60 102(4) . .
C82 C64 C87 99(4) . .
C42 C65 C81 102(4) . .
C52 C66 C44 109(3) . .
C40 C67 N5 115(3) . .
C73 C68 C58 105(4) . .
N9 C69 C104 116(3) . .
C99 C70 N7 113(4) . .
N8 C71 C90 109(3) . .
C75 C72 N6 107(4) . .
C55 C74 C77 105(3) . .
C102 C75 C72 111(6) . .
C74 C77 N5 109(3) . .
C91 C78 C100 111(4) . .
N9 C79 C101 116(4) . .
N5 C82 C64 113(4) . .
C88 C83 C95 99(4) . .
C92 C84 C85 106(3) . .
N9 C88 C83 112(3) . .
N8 C89 C62 107(3) . .
C86 C90 C71 103(3) . .
N8 C92 C84 111(3) . .
C96 C93 C94 106(4) . .
C93 C96 N9 111(4) . .
C70 C99 C98 105(4) . .
N7 C100 C78 115(4) . .
C79 C101 C97 107(4) . .
N8 C103 C108 115(4) . .
C69 C104 C105 101(4) . .
C107 C108 C103 119(6) . .

loop_
_geom_bond_atom_site_label_1
_geom_bond_atom_site_label_2
_geom_bond_distance
_geom_bond_site_symmetry_2
U1 O39 1.791(19) .
U1 O58 1.82(2) .
U1 O32 2.320(19) .
U1 O81 2.33(2) .
U1 O35 2.34(2) .
U1 O73 2.35(2) .
U1 O29 2.354(19) .
U1 O16 2.37(2) .
U1 Na1 3.793(14) .
U1 Na5 3.813(13) .
U1 Na2 3.818(14) .
U2 O83 1.82(2) .
U2 O53 1.822(19) .
U2 O67 2.30(2) .
U2 O48 2.34(2) .
U2 O79 2.34(2) .
U2 O42 2.35(2) .
U2 O12 2.35(2) .
U2 O47 2.37(2) .
U2 Na12 3.723(16) .
U2 Na5 3.772(13) .
U2 Na8 3.790(14) .
U3 O36 1.803(19) .
U3 O85 1.815(19) .
U3 O42 2.318(19) .
U3 O25 2.31(2) .
U3 O32 2.36(2) .
U3 O12 2.36(2) .
U3 O29 2.365(19) .
U3 O13 2.36(2) .
U3 Na12 3.759(15) .
U3 Na1 3.786(13) .
U3 Na5 3.806(13) .
U4 O80 1.78(2) .
U4 O46 1.779(19) .
U4 O10 2.31(2) .
U4 O52 2.31(2) .
U4 O11 2.33(2) .
U4 O92 2.35(2) .
U4 O9 2.36(2) .
U4 O77 2.37(2) .
U4 Na11 3.794(15) .
U4 Na4 3.803(13) .
U4 Na6 3.850(14) .
U5 O55 1.79(2) .
U5 O94 1.85(2) .
U5 O34 2.329(18) .
U5 O86 2.33(2) .
U5 O95 2.34(2) .
U5 O96 2.34(2) .
U5 O21 2.36(2) .
U5 O49 2.36(2) .
U5 Na3 3.784(15) .
U5 Na7 3.812(15) .
U5 Na4 3.818(13) .
U6 O76 1.82(2) .
U6 O71 1.80(2) .
U6 O93 2.34(2) .
U6 O88 2.36(2) 3_656
U6 O97 2.35(2) 3_656
U6 O86 2.35(2) .
U6 O69 2.36(2) .
U6 O96 2.35(2) .
U6 Na10 3.762(17) 3_656
U6 Na7 3.777(16) .
U6 Na4 3.797(14) .
U7 O26 1.78(2) .
U7 O100 1.804(18) .
U7 O28 2.33(2) .
U7 O87 2.33(2) .
U7 O8 2.35(2) .
U7 O5 2.33(2) .
U7 O24 2.34(2) .
U7 O20 2.33(2) .
U7 Na9 3.780(13) 3_566
U7 Na8 3.787(13) 3_566
U7 Na1 3.792(14) .
U8 O18 1.77(2) .
U8 O41 1.811(19) .
U8 O16 2.33(2) .
U8 O8 2.31(2) .
U8 O35 2.34(2) .
U8 O64 2.34(2) .
U8 O3 2.35(2) .
U8 O28 2.35(2) .
U8 Na1 3.795(12) .
U8 Na2 3.793(13) .
U8 Na8 3.806(14) 3_566
U9 O40 1.802(18) .
U9 O90 1.79(2) .
U9 O6 2.29(2) .
U9 O75 2.32(3) .
U9 O82 2.33(2) .
U9 O56 2.34(2) .
U9 O61 2.37(2) .
U9 O2 2.36(2) .
U9 Na10 3.755(15) .
U9 Na11 3.765(14) .
U9 Na3 3.776(14) .
U10 O38 1.76(2) .
U10 O50 1.83(2) .
U10 O97 2.29(2) .
U10 O60 2.32(2) .
U10 O75 2.31(2) .
U10 O56 2.34(2) .
U10 O88 2.36(2) .
U10 O15 2.38(2) .
U10 Na10 3.753(15) .
U10 Na7 3.797(15) 3_656
U10 Na11 3.803(16) .
U11 O99 1.786(19) .
U11 O22 1.82(2) .
U11 O11 2.32(2) .
U11 O61 2.32(2) .
U11 O92 2.33(2) .
U11 O49 2.35(2) .
U11 O34 2.37(2) .
U11 O6 2.40(2) .
U11 Na3 3.746(14) .
U11 Na11 3.763(15) .
U11 Na4 3.774(13) .
U12 O62 1.80(2) .
U12 O70 1.807(19) .
U12 O13 2.33(2) .
U12 O24 2.34(2) .
U12 O43 2.35(2) 3_566
U12 O25 2.35(2) .
U12 O20 2.351(19) .
U12 O4 2.35(2) 3_566
U12 Na12 3.735(14) .
U12 Na9 3.771(13) 3_566
U12 Na1 3.846(13) .
U13 O91 1.78(2) .
U13 O66 1.83(2) .
U13 O81 2.325(19) .
U13 O63 2.32(2) .
U13 O73 2.363(19) .
U13 O45 2.355(19) .
U13 O14 2.37(2) .
U13 O89 2.38(2) .
U13 Na2 3.776(15) .
U13 Na9 3.784(14) .
U13 Na5 3.844(14) .
U14 O72 1.801(18) .
U14 O44 1.82(2) .
U14 O30 2.31(2) .
U14 O14 2.30(2) .
U14 O33 2.33(2) .
U14 O43 2.34(2) .
U14 O4 2.35(2) .
U14 O63 2.37(2) .
U14 Na12 3.746(16) 3_566
U14 Na9 3.761(13) .
U14 Na2 3.807(13) .
U15 O1 1.782(19) .
U15 O27 1.804(19) .
U15 O78 2.31(2) .
U15 O15 2.35(2) .
U15 O52 2.34(2) .
U15 O54 2.34(2) .
U15 O60 2.36(2) .
U15 O10 2.36(2) .
U15 Na11 3.775(14) .
U15 Na7 3.777(15) 3_656
U15 Na6 3.798(14) .
U16 O51 1.80(2) .
U16 O37 1.864(18) .
U16 O95 2.31(2) .
U16 O54 2.33(2) 3_656
U16 O65 2.34(2) 3_656
U16 O78 2.36(2) 3_656
U16 O84 2.36(2) 3_656
U16 O21 2.37(2) .
U16 Na7 3.756(15) .
U16 Na3 3.772(13) .
U16 Na6 3.794(14) 3_656
U17 O31 1.813(18) .
U17 O17 1.817(19) .
U17 O64 2.33(2) .
U17 O33 2.33(2) .
U17 O3 2.35(2) .
U17 O48 2.36(3) 3_566
U17 O30 2.35(2) .
U17 O67 2.39(2) 3_566
U17 Na12 3.718(14) 3_566
U17 Na8 3.777(14) 3_566
U17 Na2 3.829(14) .
U18 O68 1.81(2) .
U18 O98 1.81(2) .
U18 O45 2.30(2) 3_566
U18 O47 2.33(2) 3_566
U18 O89 2.33(2) 3_566
U18 O5 2.35(2) .
U18 O79 2.372(18) 3_566
U18 O87 2.36(2) .
U18 Na9 3.762(14) 3_566
U18 Na5 3.775(13) 3_566
U18 Na8 3.823(15) 3_566
U19 O74 1.80(2) .
U19 O59 1.80(2) .
U19 O57 2.33(2) .
U19 O9 2.34(2) .
U19 O69 2.34(2) .
U19 O77 2.36(2) .
U19 O23 2.36(2) .
U19 O93 2.36(2) .
U19 Na10 3.774(16) 3_656
U19 Na4 3.783(13) .
U19 Na6 3.792(15) .
U20 O7 1.80(2) .
U20 O19 1.811(19) .
U20 O57 2.33(2) .
U20 O23 2.33(2) .
U20 O2 2.33(2) 3_656
U20 O82 2.34(2) 3_656
U20 O65 2.35(2) .
U20 O84 2.35(2) .
U20 Na10 3.766(15) 3_656
U20 Na3 3.813(14) 3_656
U20 Na6 3.821(13) .
Na1 O85 2.40(2) .
Na1 O41 2.43(2) .
Na1 O39 2.44(2) .
Na1 O100 2.46(2) .
Na1 O70 2.52(2) .
Na1 Na5 3.399(19) .
Na1 Na2 3.409(19) .
Na1 Na8 3.450(19) 3_566
Na1 Na9 3.50(2) 3_566
Na1 Na12 3.525(19) .
Na2 O66 2.40(2) .
Na2 O31 2.45(2) .
Na2 O41 2.44(2) .
Na2 O72 2.47(2) .
Na2 O39 2.46(2) .
Na2 Na5 3.423(19) .
Na2 Na9 3.421(19) .
Na2 Na8 3.43(2) 3_566
Na2 Na12 3.54(2) 3_566
Na3 O37 2.42(2) .
Na3 O94 2.43(3) .
Na3 O99 2.47(2) .
Na3 O19 2.47(3) 3_656
Na3 O40 2.48(2) .
Na3 Na4 3.446(19) .
Na3 Na11 3.454(19) .
Na3 Na7 3.48(2) .
Na3 Na6 3.494(19) 3_656
Na3 Na10 3.54(2) .
Na4 O99 2.40(2) .
Na4 O59 2.46(2) .
Na4 O80 2.44(2) .
Na4 O76 2.46(2) .
Na4 O94 2.46(2) .
Na4 Na6 3.431(19) .
Na4 Na11 3.43(2) .
Na4 Na7 3.487(19) .
Na4 Na10 3.52(2) 3_656
Na5 O53 2.42(2) .
Na5 O98 2.42(2) 3_566
Na5 O85 2.43(2) .
Na5 O39 2.47(2) .
Na5 O66 2.49(2) .
Na5 Na8 3.453(19) .
Na5 Na9 3.488(18) .
Na5 Na12 3.51(2) .
Na5 U18 3.775(13) 3_566
Na6 O37 2.41(2) 3_656
Na6 O59 2.42(3) .
Na6 O19 2.46(2) .
Na6 O27 2.45(2) .
Na6 O80 2.52(2) .
Na6 Na7 3.44(2) 3_656
Na6 Na11 3.451(19) .
Na6 Na10 3.48(2) 3_656
Na6 Na3 3.494(19) 3_656
Na6 U16 3.794(14) 3_656
Na7 O37 2.39(2) .
Na7 O94 2.42(2) .
Na7 O76 2.42(2) .
Na7 O27 2.45(3) 3_656
Na7 O50 2.45(2) 3_656
Na7 Na6 3.44(2) 3_656
Na7 Na11 3.51(2) 3_656
Na7 Na10 3.52(2) 3_656
Na7 U15 3.777(15) 3_656
Na8 O53 2.42(2) .
Na8 O31 2.42(2) 3_566
Na8 O100 2.44(2) 3_566
Na8 O41 2.45(3) 3_566
Na8 O98 2.47(3) 3_566
Na8 Na2 3.43(2) 3_566
Na8 Na1 3.450(19) 3_566
Na8 Na12 3.49(2) .
Na8 Na9 3.520(19) .
Na8 U17 3.777(14) 3_566
Na8 U7 3.787(13) 3_566
Na9 O66 2.41(2) .
Na9 O72 2.43(2) .
Na9 O100 2.46(2) 3_566
Na9 O98 2.47(2) 3_566
Na9 O70 2.48(2) 3_566
Na9 Na1 3.50(2) 3_566
Na9 Na12 3.53(2) 3_566
Na9 U18 3.762(14) 3_566
Na10 O50 2.41(2) .
Na10 O76 2.45(3) 3_656
Na10 O59 2.47(2) 3_656
Na10 O19 2.47(2) 3_656
Na10 O40 2.47(3) .
Na10 Na6 3.48(2) 3_656
Na10 Na4 3.52(2) 3_656
Na10 Na7 3.52(2) 3_656
Na10 Na11 3.52(2) .
Na11 O40 2.39(2) .
Na11 O27 2.44(2) .
Na11 O99 2.45(3) .
Na11 O80 2.47(3) .
Na11 O50 2.48(3) .
Na11 Na7 3.51(2) 3_656
Na12 O70 2.38(2) .
Na12 O53 2.44(3) .
Na12 O72 2.45(3) 3_566
Na12 O31 2.45(2) 3_566
Na12 O85 2.51(2) .
Na12 Na9 3.53(2) 3_566
Na12 Na2 3.54(2) 3_566
Na12 U17 3.718(14) 3_566
O2 O82 1.55(3) .
O2 U20 2.33(2) 3_656
O3 O64 1.46(3) .
O4 O43 1.63(3) .
O4 U12 2.35(2) 3_566
O5 O87 1.52(3) .
O6 O61 1.53(3) .
O8 O28 1.50(3) .
O9 O77 1.51(3) .
O10 O52 1.48(3) .
O11 O92 1.56(3) .
O12 O42 1.55(3) .
O13 O25 1.56(3) .
O14 O63 1.50(3) .
O15 O60 1.57(3) .
O16 O35 1.53(3) .
O19 Na10 2.47(2) 3_656
O19 Na3 2.47(3) 3_656
O20 O24 1.52(3) .
O21 O95 1.53(3) .
O23 O57 1.52(3) .
O27 Na7 2.45(3) 3_656
O29 O32 1.49(3) .
O30 O33 1.56(3) .
O31 Na8 2.42(2) 3_566
O31 Na12 2.45(2) 3_566
O34 O49 1.53(3) .
O37 Na6 2.41(2) 3_656
O41 Na8 2.45(3) 3_566
O43 U12 2.35(2) 3_566
O45 O89 1.51(3) .
O45 U18 2.30(2) 3_566
O47 O79 1.52(3) .
O47 U18 2.33(2) 3_566
O48 O67 1.53(3) .
O48 U17 2.36(3) 3_566
O50 Na7 2.45(2) 3_656
O54 O78 1.49(3) .
O54 U16 2.33(2) 3_656
O56 O75 1.53(3) .
O59 Na10 2.47(2) 3_656
O65 O84 1.53(3) .
O65 U16 2.34(2) 3_656
O67 U17 2.39(2) 3_566
O69 O93 1.53(3) .
O70 Na9 2.48(2) 3_566
O72 Na12 2.45(3) 3_566
O73 O81 1.53(3) .
O76 Na10 2.45(3) 3_656
O78 U16 2.36(2) 3_656
O79 U18 2.372(18) 3_566
O82 U20 2.34(2) 3_656
O84 U16 2.36(2) 3_656
O86 O96 1.52(3) .
O88 O97 1.55(3) .
O88 U6 2.36(2) 3_656
O89 U18 2.33(2) 3_566
O97 U6 2.35(2) 3_656
O98 Na5 2.42(2) 3_566
O98 Na9 2.47(2) 3_566
O98 Na8 2.47(3) 3_566
O100 Na8 2.44(2) 3_566
O100 Na9 2.46(2) 3_566
N1 C46 1.50(4) .
N1 C18 1.54(5) .
N1 C22 1.55(5) .
N1 C1 1.57(4) .
N2 C16 1.46(4) .
N2 C23 1.48(4) .
N2 C15 1.58(5) .
N2 C42 1.65(5) .
N3 C17 1.49(4) .
N3 C13 1.51(5) .
N3 C31 1.55(4) .
N3 C7 1.58(4) .
N4 C12 1.47(5) .
N4 C58 1.58(5) .
N4 C28 1.64(5) .
N4 C41 1.69(5) .
N5 C48 1.49(4) .
N5 C67 1.52(4) .
N5 C82 1.55(5) .
N5 C77 1.65(5) .
N6 C20 1.47(5) .
N6 C27 1.51(4) .
N6 C44 1.53(4) .
N6 C72 1.66(6) .
N7 C51 1.51(5) .
N7 C100 1.54(5) .
N7 C21 1.57(5) .
N7 C70 1.61(5) .
N8 C92 1.55(5) .
N8 C71 1.54(4) .
N8 C103 1.58(5) .
N8 C89 1.60(5) .
N9 C79 1.50(5) .
N9 C69 1.53(4) .
N9 C88 1.57(5) .
N9 C96 1.63(5) .
C1 C19 1.66(5) .
C2 C7 1.59(5) .
C2 C4 1.60(5) .
C3 C26 1.51(5) .
C3 C31 1.52(4) .
C5 C27 1.53(6) .
C5 C76 1.65(6) .
C6 C14 1.52(6) .
C6 C20 1.58(5) .
C8 C16 1.52(5) .
C8 C57 1.57(5) .
C9 C23 1.55(5) .
C9 C30 1.63(5) .
C10 C29 1.53(6) .
C10 C18 1.56(6) .
C11 C12 1.58(5) .
C11 C37 1.62(6) .
C13 C61 1.67(6) .
C15 C24 1.52(5) .
C17 C33 1.50(4) .
C19 C80 1.49(7) .
C21 C35 1.49(5) .
C22 C32 1.58(5) .
C24 C50 1.56(5) .
C25 C34 1.65(7) .
C28 C59 1.62(6) .
C32 C38 1.48(5) .
C33 C49 1.47(5) .
C34 C41 1.49(6) .
C35 C56 1.62(6) .
C36 C39 1.62(5) .
C39 C48 1.54(5) .
C40 C43 1.46(5) .
C40 C67 1.56(5) .
C42 C65 1.42(6) .
C44 C66 1.49(5) .
C45 C47 1.37(6) .
C45 C46 1.55(5) .
C51 C63 1.50(6) .
C52 C66 1.48(5) .
C53 C62 1.45(6) .
C54 C59 1.55(5) .
C55 C74 1.50(5) .
C58 C68 1.60(6) .
C60 C63 1.72(6) .
C61 C106 1.61(8) .
C62 C89 1.76(7) .
C64 C82 1.55(6) .
C64 C87 1.68(6) .
C65 C81 1.58(6) .
C68 C73 1.49(6) .
C69 C104 1.53(6) .
C70 C99 1.48(6) .
C71 C90 1.64(5) .
C72 C75 1.49(7) .
C74 C77 1.55(5) .
C75 C102 1.55(9) .
C78 C91 1.43(6) .
C78 C100 1.56(6) .
C79 C101 1.59(7) .
C83 C88 1.58(6) .
C83 C95 1.61(6) .
C84 C92 1.53(5) .
C84 C85 1.58(6) .
C86 C90 1.54(5) .
C93 C96 1.52(6) .
C93 C94 1.55(6) .
C97 C101 1.58(7) .
C98 C99 1.60(6) .
C103 C108 1.60(7) .
C104 C105 1.56(7) .
C107 C108 1.27(7) .
